data_4312812
loop_
_publ_author_name
'Dennis J. Hoffart'
'Adrien P. C\^ot\'e'
'George K. H. Shimizu'

_publ_section_title
;
 An Adamantane-Based Coordination Framework with the First Observation of
 Discrete Metal Sulfonate Clusters
;
_journal_name_full 'Inorganic Chemistry'
_journal_page_first 8603
_journal_page_last 8605
_journal_paper_doi 10.1021/ic0349398
_journal_volume 42
_journal_year 2003
_chemical_formula_sum 'C50 H54 Ba2 O24 S4'
_chemical_formula_weight 1031.48
_chemical_name_systematic
; 
 ? 
;
_space_group_IT_number 2
_symmetry_cell_setting triclinic
_symmetry_space_group_name_Hall '-P 1'
_symmetry_space_group_name_H-M 'P -1'
_atom_sites_solution_hydrogens geom
_atom_sites_solution_primary direct
_atom_sites_solution_secondary difmap
_audit_creation_method SHELXL-97
_cell_angle_alpha 75.43(3)
_cell_angle_beta 82.74(3)
_cell_angle_gamma 77.74(3)
_cell_formula_units_Z 2
_cell_length_a 13.984(3)
_cell_length_b 14.792(3)
_cell_length_c 15.364(3)
_cell_measurement_temperature 173(2)
_cell_volume 2996.8(12)
_computing_structure_refinement 'SHELXL-97 (Sheldrick, 1997)'
_computing_structure_solution 'SHELXS-97 (Sheldrick, 1990)'
_diffrn_ambient_temperature 173(2)
_diffrn_measured_fraction_theta_full 0.910
_diffrn_measured_fraction_theta_max 0.910
_diffrn_radiation_monochromator graphite
_diffrn_radiation_source 'fine-focus sealed tube'
_diffrn_radiation_type MoK\a
_diffrn_radiation_wavelength 0.71073
_diffrn_reflns_av_R_equivalents 0.0374
_diffrn_reflns_av_sigmaI/netI 0.0711
_diffrn_reflns_limit_h_max 15
_diffrn_reflns_limit_h_min -15
_diffrn_reflns_limit_k_max 17
_diffrn_reflns_limit_k_min -17
_diffrn_reflns_limit_l_max 17
_diffrn_reflns_limit_l_min -17
_diffrn_reflns_number 14318
_diffrn_reflns_theta_full 24.32
_diffrn_reflns_theta_max 24.32
_diffrn_reflns_theta_min 2.95
_exptl_absorpt_coefficient_mu 2.225
_exptl_crystal_density_diffrn 1.715
_exptl_crystal_density_method 'not measured'
_exptl_crystal_F_000 1512
_refine_diff_density_max 1.014
_refine_diff_density_min -1.481
_refine_diff_density_rms 0.133
_refine_ls_extinction_method none
_refine_ls_goodness_of_fit_ref 1.041
_refine_ls_hydrogen_treatment mixed
_refine_ls_matrix_type full
_refine_ls_number_parameters 736
_refine_ls_number_reflns 8890
_refine_ls_number_restraints 0
_refine_ls_restrained_S_all 1.041
_refine_ls_R_factor_all 0.1091
_refine_ls_R_factor_gt 0.0758
_refine_ls_shift/su_max 0.003
_refine_ls_shift/su_mean 0.000
_refine_ls_structure_factor_coef Fsqd
_refine_ls_weighting_details 'calc w=1/[\s^2^(Fo^2^)+(0.0799P)^2^+26.1595P] where P=(Fo^2^+2Fc^2^)/3'
_refine_ls_weighting_scheme calc
_refine_ls_wR_factor_gt 0.1826
_refine_ls_wR_factor_ref 0.2058
_reflns_number_gt 6314
_reflns_number_total 8890
_reflns_threshold_expression >2sigma(I)
_cod_data_source_file ic0349398si20030806_020959.cif
_cod_data_source_block batspa
_cod_original_cell_volume 2996.9(10)
_cod_database_code 4312812

loop_
_symmetry_equiv_pos_as_xyz
'x, y, z'
'-x, -y, -z'

loop_
_atom_site_label
_atom_site_type_symbol
_atom_site_fract_x
_atom_site_fract_y
_atom_site_fract_z
_atom_site_U_iso_or_equiv
_atom_site_adp_type
_atom_site_occupancy
_atom_site_symmetry_multiplicity
_atom_site_calc_flag
_atom_site_refinement_flags
_atom_site_disorder_assembly
_atom_site_disorder_group
Ba1 Ba 0.18762(5) 0.07141(4) 0.05853(4) 0.0476(2) Uani 1 1 d . . .
Ba2 Ba 0.02915(5) -0.19068(5) 0.16637(5) 0.0616(3) Uani 1 1 d . . .
S1 S -0.9400(6) 0.3985(6) 0.2999(7) 0.172(3) Uiso 1 1 d . . .
S2 S 0.2203(2) 0.17123(19) -0.17196(19) 0.0524(7) Uani 1 1 d . . .
S3 S 0.3078(2) -0.1613(2) 0.12026(18) 0.0552(7) Uani 1 1 d . . .
S4 S -0.06819(18) 0.06654(18) 0.08852(17) 0.0446(6) Uani 1 1 d . . .
O1 O 0.0264(15) 0.3974(16) 0.3798(17) 0.165(7) Uiso 0.90 1 d P . .
O1B O 0.011(3) 0.323(3) 0.368(3) 0.166(12) Uiso 0.50 1 d P . .
O1C O 0.0638(19) 0.307(2) 0.265(2) 0.174(9) Uiso 0.75 1 d P . .
O2 O -0.008(5) 0.354(5) 0.458(6) 0.21(3) Uiso 0.30 1 d P . .
O3 O 0.079(3) 0.360(3) 0.208(3) 0.186(13) Uiso 0.55 1 d P . .
O4 O 0.2968(6) 0.0999(5) -0.1313(6) 0.068(2) Uani 1 1 d . . .
O5 O -0.1703(6) -0.1482(5) 0.2374(5) 0.0592(19) Uani 1 1 d . . .
O6 O 0.1459(6) 0.2047(5) -0.1020(5) 0.061(2) Uani 1 1 d . . .
O7 O 0.2021(5) -0.1299(5) 0.1270(5) 0.0562(19) Uani 1 1 d . . .
O8 O 0.3543(5) -0.0769(5) 0.0880(5) 0.063(2) Uani 1 1 d . . .
O9 O 0.3446(7) -0.2309(6) 0.0711(5) 0.080(3) Uani 1 1 d . . .
O10 O -0.0269(5) 0.1379(5) 0.0186(5) 0.0536(18) Uani 1 1 d . . .
O11 O 0.0088(5) 0.0041(5) 0.1433(5) 0.0543(18) Uani 1 1 d . . .
O12 O 0.1232(5) -0.0140(5) -0.0541(5) 0.0522(18) Uani 1 1 d . . .
O13A O -0.0040(14) -0.0526(12) 0.4983(12) 0.119(6) Uiso 0.70 1 d P . .
O13B O -0.041(3) -0.175(3) 0.494(3) 0.130(14) Uiso 0.30 1 d P . .
O14 O 0.0410(7) -0.1184(9) 0.3320(7) 0.108(4) Uani 1 1 d . . .
O15 O 0.4817(10) 0.1485(11) 0.1829(10) 0.134(5) Uani 1 1 d . . .
O16 O 0.3374(7) 0.1648(8) 0.0683(7) 0.093(3) Uani 1 1 d . . .
O17 O -0.2841(11) -0.0033(11) 0.4459(15) 0.163(7) Uani 1 1 d . . .
O18 O -0.5769(9) 0.1197(8) 0.5306(9) 0.113(4) Uani 1 1 d . . .
O19A O -0.5127(12) 0.4522(11) 0.0915(11) 0.092(4) Uiso 0.65 1 d P . .
O19B O -0.440(2) 0.4727(19) 0.0862(18) 0.082(7) Uiso 0.35 1 d P . .
O20 O 0.1789(13) -0.3158(10) 0.0896(11) 0.163(6) Uani 1 1 d . . .
H20A H 0.2391 -0.2921 0.0803 0.244 Uiso 1 1 calc R . .
H20B H 0.1604 -0.3199 0.0328 0.244 Uiso 1 1 calc R . .
H20C H 0.1878 -0.3778 0.1296 0.244 Uiso 0.00 1 calc PR . .
O21 O 0.0481(11) -0.3544(11) 0.2968(14) 0.217(11) Uani 1 1 d . . .
H21A H 0.1144 -0.3721 0.3141 0.326 Uiso 1 1 calc R . .
H21B H 0.0326 -0.4041 0.2742 0.326 Uiso 1 1 calc R . .
H21C H 0.0040 -0.3450 0.3483 0.326 Uiso 0.00 1 calc PR . .
O22 O 0.1825(8) 0.0307(7) 0.2445(6) 0.087(3) Uani 1 1 d . . .
H22A H 0.1419 -0.0158 0.2697 0.131 Uiso 1 1 calc R . .
H22B H 0.1561 0.0877 0.2652 0.131 Uiso 1 1 calc R . .
H22C H 0.2478 0.0060 0.2631 0.131 Uiso 0.00 1 calc PR . .
O23 O 0.0956(8) 0.2411(8) 0.1051(9) 0.113(4) Uani 1 1 d . . .
H23A H 0.0761 0.2882 0.0517 0.170 Uiso 1 1 calc R . .
H23B H 0.1404 0.2629 0.1341 0.170 Uiso 1 1 calc R . .
H23C H 0.0388 0.2307 0.1456 0.170 Uiso 0.00 1 calc PR . .
O24 O 0.1163(13) 0.1470(12) 0.3558(12) 0.095(5) Uiso 0.60 1 d P . .
C1 C -0.5134(7) 0.3744(6) 0.3746(6) 0.039(2) Uani 1 1 d . . .
C2 C -0.4828(6) 0.4712(6) 0.3386(6) 0.039(2) Uani 1 1 d . . .
H2A H -0.4961 0.4945 0.2755 0.058 Uiso 1 1 calc R . .
H2B H -0.5218 0.5161 0.3715 0.058 Uiso 1 1 calc R . .
C3 C -0.3740(6) 0.4660(6) 0.3476(6) 0.035(2) Uani 1 1 d . . .
C4 C -0.3525(7) 0.4273(6) 0.4460(6) 0.037(2) Uani 1 1 d . . .
H4A H -0.3887 0.4714 0.4811 0.056 Uiso 1 1 calc R . .
H4B H -0.2831 0.4219 0.4515 0.056 Uiso 1 1 calc R . .
C5 C -0.3813(7) 0.3293(6) 0.4839(6) 0.039(2) Uani 1 1 d . . .
C6 C -0.3211(7) 0.2612(6) 0.4255(6) 0.038(2) Uani 1 1 d . . .
H6A H -0.2517 0.2545 0.4321 0.057 Uiso 1 1 calc R . .
H6B H -0.3384 0.1988 0.4473 0.057 Uiso 1 1 calc R . .
C7 C -0.3398(7) 0.2975(7) 0.3262(6) 0.041(2) Uani 1 1 d . . .
C8 C -0.4516(7) 0.3067(7) 0.3191(6) 0.040(2) Uani 1 1 d . . .
H8A H -0.4661 0.3301 0.2564 0.060 Uiso 1 1 calc R . .
H8B H -0.4692 0.2445 0.3404 0.060 Uiso 1 1 calc R . .
C9 C -0.4913(7) 0.3382(6) 0.4738(6) 0.039(2) Uani 1 1 d . . .
H9A H -0.5101 0.2767 0.4975 0.058 Uiso 1 1 calc R . .
H9B H -0.5296 0.3819 0.5084 0.058 Uiso 1 1 calc R . .
C10 C -0.3144(7) 0.3970(6) 0.2909(6) 0.039(2) Uani 1 1 d . . .
H10A H -0.3291 0.4209 0.2283 0.059 Uiso 1 1 calc R . .
H10B H -0.2448 0.3932 0.2940 0.059 Uiso 1 1 calc R . .
C11 C -0.6238(4) 0.3872(6) 0.3617(5) 0.054(3) Uani 1 1 d G . .
C12 C -0.6551(6) 0.4189(7) 0.2750(5) 0.070(3) Uani 1 1 d G . .
H12 H -0.6100 0.4325 0.2259 0.105 Uiso 1 1 calc R . .
C13 C -0.7538(7) 0.4303(11) 0.2616(7) 0.141(8) Uani 1 1 d G . .
H13 H -0.7748 0.4515 0.2036 0.211 Uiso 1 1 calc R . .
C14 C -0.8213(5) 0.4100(13) 0.3350(10) 0.207(15) Uani 1 1 d G . .
C15 C -0.7901(6) 0.3783(12) 0.4217(8) 0.179(12) Uani 1 1 d G . .
H15 H -0.8352 0.3648 0.4708 0.268 Uiso 1 1 calc R . .
C16 C -0.6913(7) 0.3669(9) 0.4351(5) 0.106(6) Uani 1 1 d G . .
H16 H -0.6704 0.3457 0.4931 0.159 Uiso 1 1 calc R . .
C17 C -0.3422(7) 0.5616(6) 0.3087(6) 0.038(2) Uani 1 1 d . . .
C18 C -0.4021(7) 0.6400(7) 0.2639(7) 0.044(2) Uani 1 1 d . . .
H18 H -0.4675 0.6381 0.2604 0.066 Uiso 1 1 calc R . .
C19 C -0.3663(7) 0.7236(7) 0.2229(7) 0.045(2) Uani 1 1 d . . .
H19 H -0.4080 0.7757 0.1909 0.067 Uiso 1 1 calc R . .
C20 C -0.2719(7) 0.7298(7) 0.2290(7) 0.044(2) Uani 1 1 d . . .
C21 C -0.2096(8) 0.6509(8) 0.2779(8) 0.056(3) Uani 1 1 d . . .
H21 H -0.1446 0.6534 0.2827 0.083 Uiso 1 1 calc R . .
C22 C -0.2460(8) 0.5706(7) 0.3181(7) 0.053(3) Uani 1 1 d . . .
H22 H -0.2057 0.5198 0.3532 0.080 Uiso 1 1 calc R . .
C23 C -0.3630(7) 0.2897(6) 0.5836(6) 0.037(2) Uani 1 1 d . . .
C24 C -0.3904(9) 0.2042(8) 0.6290(7) 0.056(3) Uani 1 1 d . . .
H24 H -0.4201 0.1724 0.5981 0.084 Uiso 1 1 calc R . .
C25 C -0.3747(8) 0.1649(7) 0.7188(7) 0.052(3) Uani 1 1 d . . .
H25 H -0.3914 0.1063 0.7471 0.078 Uiso 1 1 calc R . .
C26 C -0.3350(7) 0.2121(7) 0.7654(6) 0.045(2) Uani 1 1 d . . .
C27 C -0.3067(7) 0.2973(8) 0.7242(6) 0.049(3) Uani 1 1 d . . .
H27 H -0.2793 0.3296 0.7565 0.073 Uiso 1 1 calc R . .
C28 C -0.3203(7) 0.3344(7) 0.6320(7) 0.048(2) Uani 1 1 d . . .
H28 H -0.2997 0.3910 0.6030 0.071 Uiso 1 1 calc R . .
C29 C -0.2758(7) 0.2341(6) 0.2701(6) 0.040(2) Uani 1 1 d . . .
C30 C -0.3111(7) 0.1947(7) 0.2103(7) 0.046(2) Uani 1 1 d . . .
H30 H -0.3786 0.2042 0.2066 0.069 Uiso 1 1 calc R . .
C31 C -0.2494(7) 0.1418(8) 0.1562(7) 0.050(3) Uani 1 1 d . . .
H31 H -0.2751 0.1164 0.1167 0.075 Uiso 1 1 calc R . .
C32 C -0.1499(8) 0.1270(7) 0.1611(6) 0.046(2) Uani 1 1 d . . .
C33 C -0.1111(8) 0.1650(7) 0.2203(7) 0.052(3) Uani 1 1 d . . .
H33 H -0.0436 0.1551 0.2238 0.078 Uiso 1 1 calc R . .
C34 C -0.1750(7) 0.2176(8) 0.2739(7) 0.051(3) Uani 1 1 d . . .
H34 H -0.1493 0.2427 0.3137 0.077 Uiso 1 1 calc R . .
C35 C 0.0998(14) -0.1582(15) 0.4102(16) 0.139(8) Uani 1 1 d . . .
C36A C 0.099(2) -0.093(2) 0.4659(19) 0.097(8) Uiso 0.60 1 d P . .
H36A H 0.0451 -0.0385 0.4620 0.146 Uiso 0.60 1 calc PR . .
H36B H 0.1610 -0.0821 0.4785 0.146 Uiso 0.60 1 calc PR . .
C36B C 0.071(4) -0.208(4) 0.508(4) 0.122(15) Uiso 0.40 1 d P . .
H36C H 0.1189 -0.2572 0.5409 0.183 Uiso 0.40 1 calc PR . .
H36D H 0.0026 -0.2135 0.5243 0.183 Uiso 0.40 1 calc PR . .
C37A C -0.0545(19) -0.0023(18) 0.4178(17) 0.102(7) Uiso 0.70 1 d P . .
H37A H -0.0214 0.0486 0.3840 0.153 Uiso 0.60 1 calc PR . .
H37B H -0.1214 0.0256 0.4348 0.153 Uiso 0.60 1 calc PR . .
C37B C 0.052(4) -0.268(4) 0.476(4) 0.088(14) Uiso 0.30 1 d P . .
C38 C -0.0549(14) -0.0712(16) 0.3606(15) 0.134(8) Uani 1 1 d . . .
C39 C 0.3328(15) 0.2230(13) 0.1368(16) 0.124(7) Uani 1 1 d . . .
H39A H 0.3561 0.2814 0.1078 0.185 Uiso 1 1 calc R . .
H39B H 0.2651 0.2399 0.1595 0.185 Uiso 1 1 calc R . .
C40 C 0.3865(17) 0.176(2) 0.2056(18) 0.166(11) Uani 1 1 d . . .
H40A H 0.3594 0.1207 0.2371 0.249 Uiso 1 1 calc R . .
H40B H 0.3807 0.2170 0.2475 0.249 Uiso 1 1 calc R . .
C41 C 0.4898(13) 0.0851(13) 0.1148(14) 0.112(6) Uani 1 1 d . . .
H41A H 0.5579 0.0681 0.0932 0.168 Uiso 1 1 calc R . .
H41B H 0.4661 0.0270 0.1444 0.168 Uiso 1 1 calc R . .
C42 C 0.4335(11) 0.1349(11) 0.0415(12) 0.094(5) Uani 1 1 d . . .
H42A H 0.4616 0.1896 0.0091 0.141 Uiso 1 1 calc R . .
H42B H 0.4367 0.0939 0.0005 0.141 Uiso 1 1 calc R . .
C43 C -0.6225(17) 0.1087(15) 0.4561(14) 0.134(8) Uani 1 1 d . . .
H43A H -0.5767 0.1152 0.4030 0.202 Uiso 1 1 calc R . .
H43B H -0.6793 0.1592 0.4436 0.202 Uiso 1 1 calc R . .
C44 C -0.3469(15) -0.0174(13) 0.5270(17) 0.127(7) Uani 1 1 d . . .
H44A H -0.4042 0.0332 0.5217 0.190 Uiso 1 1 calc R . .
H44B H -0.3125 -0.0154 0.5773 0.190 Uiso 1 1 calc R . .
C45 C -0.669(2) 0.0144(16) 0.6287(19) 0.165(10) Uani 1 1 d . . .
H45A H -0.6092 -0.0328 0.6382 0.247 Uiso 1 1 calc R . .
H45B H -0.7125 0.0043 0.6833 0.247 Uiso 1 1 calc R . .
C46 C -0.6452(15) 0.1136(13) 0.6089(12) 0.117(6) Uani 1 1 d . . .
H46A H -0.7040 0.1617 0.5971 0.175 Uiso 1 1 calc R . .
H46B H -0.6160 0.1223 0.6596 0.175 Uiso 1 1 calc R . .
C47A C -0.389(4) 0.421(3) 0.025(3) 0.075(12) Uiso 0.30 1 d P . .
C47B C -0.4474(17) 0.4070(14) 0.0285(14) 0.077(5) Uiso 0.70 1 d P . .
C48 C -0.5251(16) 0.5557(15) 0.0631(15) 0.125(6) Uiso 1 1 d . . .
O25 O 0.212(3) -0.446(3) -0.001(3) 0.059(9) Uiso 0.20 1 d P . .
O26 O 0.118(4) 0.441(3) -0.082(3) 0.079(12) Uiso 0.20 1 d P . .
C49 C 0.235(4) -0.525(4) 0.010(4) 0.095(15) Uiso 0.30 1 d P . .
C50 C 0.179(7) 0.457(6) -0.068(6) 0.10(2) Uiso 0.20 1 d P . .
C51 C 0.093(4) -0.458(4) -0.118(4) 0.061(15) Uiso 0.20 1 d P . .
C52 C 0.118(4) -0.428(4) -0.076(4) 0.091(15) Uiso 0.30 1 d P . .
C53 C 0.069(3) -0.392(2) -0.025(2) 0.050(8) Uiso 0.30 1 d P . .
C54 C 0.086(6) 0.422(6) -0.006(6) 0.09(2) Uiso 0.20 1 d P . .
C55 C -0.017(7) -0.443(6) 0.026(6) 0.10(2) Uiso 0.20 1 d P . .
O27 O 0.0125(18) -0.5102(16) 0.314(2) 0.039(5) Uiso 0.30 1 d P . .
O28 O -0.011(3) -0.503(3) 0.372(4) 0.061(10) Uiso 0.20 1 d P . .
O29 O 0.043(3) -0.498(2) 0.220(3) 0.044(9) Uiso 0.20 1 d P . .
O30 O 0.001(3) -0.481(3) 0.414(3) 0.072(12) Uiso 0.20 1 d P . .
O31 O 0.091(4) -0.424(3) 0.480(3) 0.087(13) Uiso 0.20 1 d P . .
O32 O 0.0175(18) -0.5142(16) 0.265(2) 0.038(5) Uiso 0.30 1 d P . .
O33 O 0.0516(12) -0.4731(11) 0.3233(14) 0.011(4) Uiso 0.30 1 d P . .
O34 O 0.050(2) -0.4819(19) 0.290(2) 0.013(6) Uiso 0.20 1 d P . .

loop_
_atom_site_aniso_label
_atom_site_aniso_U_11
_atom_site_aniso_U_22
_atom_site_aniso_U_33
_atom_site_aniso_U_23
_atom_site_aniso_U_13
_atom_site_aniso_U_12
Ba1 0.0528(4) 0.0449(4) 0.0470(4) -0.0107(3) -0.0106(3) -0.0092(3)
Ba2 0.0477(4) 0.0706(5) 0.0677(5) -0.0140(4) -0.0074(3) -0.0140(3)
S2 0.0531(16) 0.0468(15) 0.0552(16) -0.0002(12) -0.0095(13) -0.0154(12)
S3 0.0508(16) 0.0614(17) 0.0405(14) -0.0054(13) -0.0032(12) 0.0098(13)
S4 0.0406(14) 0.0484(14) 0.0459(14) -0.0228(12) 0.0002(11) 0.0013(11)
O4 0.054(5) 0.049(4) 0.092(6) 0.006(4) -0.017(4) -0.007(4)
O5 0.064(5) 0.059(5) 0.058(5) -0.012(4) -0.006(4) -0.021(4)
O6 0.064(5) 0.063(5) 0.053(5) -0.005(4) 0.006(4) -0.020(4)
O7 0.042(4) 0.059(5) 0.057(5) 0.000(4) -0.003(3) -0.005(3)
O8 0.056(5) 0.065(5) 0.054(5) 0.015(4) -0.004(4) -0.015(4)
O9 0.096(7) 0.079(6) 0.046(5) -0.016(4) -0.003(4) 0.022(5)
O10 0.048(4) 0.047(4) 0.064(5) -0.020(4) 0.011(4) -0.006(3)
O11 0.044(4) 0.066(5) 0.047(4) -0.021(4) -0.005(3) 0.014(3)
O12 0.057(4) 0.057(4) 0.046(4) -0.026(3) 0.005(3) -0.007(3)
O14 0.070(6) 0.143(10) 0.088(7) -0.009(7) -0.022(6) 0.019(6)
O15 0.091(9) 0.198(14) 0.146(11) -0.059(10) -0.034(8) -0.060(9)
O16 0.076(7) 0.103(7) 0.113(8) -0.038(6) -0.006(6) -0.028(6)
O17 0.128(12) 0.146(13) 0.25(2) -0.085(13) 0.032(13) -0.085(10)
O18 0.116(9) 0.109(8) 0.137(10) -0.059(8) 0.024(8) -0.057(7)
O20 0.188(15) 0.110(10) 0.166(14) -0.030(10) -0.016(12) 0.023(10)
O21 0.121(11) 0.143(13) 0.31(2) 0.131(15) -0.075(13) -0.033(9)
O22 0.118(8) 0.090(7) 0.055(5) -0.019(5) 0.001(5) -0.022(6)
O23 0.097(8) 0.085(7) 0.163(12) -0.047(7) -0.017(7) -0.002(6)
C1 0.035(5) 0.031(5) 0.046(6) -0.006(4) -0.008(4) 0.003(4)
C2 0.029(5) 0.039(5) 0.039(5) -0.005(4) 0.002(4) 0.003(4)
C3 0.035(5) 0.032(5) 0.031(5) -0.005(4) 0.002(4) -0.001(4)
C4 0.040(5) 0.034(5) 0.040(5) -0.017(4) -0.005(4) -0.001(4)
C5 0.042(5) 0.031(5) 0.038(5) -0.010(4) 0.004(4) -0.001(4)
C6 0.039(5) 0.030(5) 0.042(5) -0.013(4) -0.002(4) 0.004(4)
C7 0.036(5) 0.043(5) 0.046(6) -0.022(4) -0.003(4) 0.003(4)
C8 0.042(5) 0.037(5) 0.042(5) -0.012(4) -0.002(4) -0.006(4)
C9 0.040(5) 0.026(4) 0.047(6) -0.009(4) 0.001(4) 0.001(4)
C10 0.037(5) 0.037(5) 0.043(5) -0.009(4) -0.001(4) -0.006(4)
C11 0.037(6) 0.049(6) 0.070(8) -0.011(5) 0.000(5) 0.004(5)
C12 0.050(7) 0.078(8) 0.079(9) -0.023(7) -0.023(6) 0.009(6)
C13 0.073(12) 0.22(2) 0.128(17) -0.029(16) -0.047(12) -0.015(13)
C14 0.048(11) 0.36(4) 0.18(3) -0.01(3) -0.024(14) -0.041(17)
C15 0.054(11) 0.26(3) 0.19(2) 0.02(2) 0.011(13) -0.043(15)
C16 0.043(8) 0.163(17) 0.099(12) -0.007(11) 0.000(8) -0.020(9)
C17 0.041(5) 0.028(5) 0.044(5) -0.010(4) -0.003(4) -0.003(4)
C18 0.034(5) 0.039(5) 0.053(6) -0.001(5) -0.003(4) -0.003(4)
C19 0.035(5) 0.047(6) 0.043(6) 0.002(5) -0.003(4) 0.000(4)
C20 0.048(6) 0.040(5) 0.041(6) -0.007(4) 0.001(5) -0.008(4)
C21 0.047(6) 0.056(7) 0.061(7) 0.003(5) -0.014(5) -0.017(5)
C22 0.056(7) 0.043(6) 0.053(7) -0.001(5) -0.012(5) -0.002(5)
C23 0.039(5) 0.035(5) 0.030(5) -0.012(4) 0.001(4) 0.006(4)
C24 0.066(7) 0.054(7) 0.043(6) -0.012(5) 0.001(5) -0.004(5)
C25 0.068(7) 0.040(6) 0.044(6) -0.009(5) 0.002(5) -0.007(5)
C26 0.040(5) 0.042(6) 0.037(5) 0.002(5) 0.006(4) 0.007(4)
C27 0.049(6) 0.059(7) 0.036(5) -0.019(5) -0.005(5) 0.008(5)
C28 0.045(6) 0.042(6) 0.050(6) -0.012(5) 0.004(5) 0.004(4)
C29 0.038(5) 0.040(5) 0.035(5) -0.006(4) -0.004(4) 0.005(4)
C30 0.039(5) 0.049(6) 0.048(6) -0.015(5) -0.003(5) 0.002(4)
C31 0.043(6) 0.059(7) 0.048(6) -0.021(5) -0.001(5) -0.002(5)
C32 0.061(7) 0.040(5) 0.035(5) -0.015(4) 0.004(5) -0.002(5)
C33 0.045(6) 0.056(6) 0.057(7) -0.027(5) -0.008(5) 0.004(5)
C34 0.039(6) 0.064(7) 0.055(6) -0.036(6) -0.004(5) 0.008(5)
C35 0.096(13) 0.122(16) 0.156(19) 0.008(14) -0.014(13) 0.024(11)
C38 0.103(14) 0.159(18) 0.167(19) -0.107(16) -0.047(13) 0.023(12)
C39 0.110(15) 0.104(13) 0.19(2) -0.095(15) -0.006(14) -0.014(11)
C40 0.097(16) 0.28(3) 0.19(2) -0.15(2) -0.024(16) -0.061(18)
C41 0.079(11) 0.100(12) 0.146(17) -0.007(12) -0.017(11) -0.013(9)
C42 0.077(10) 0.085(10) 0.111(13) -0.023(9) -0.003(9) 0.005(8)
C43 0.17(2) 0.144(18) 0.124(16) -0.056(14) 0.020(14) -0.088(16)
C44 0.102(13) 0.102(13) 0.20(2) -0.080(14) 0.035(14) -0.037(11)
C45 0.20(3) 0.126(18) 0.19(3) -0.025(17) 0.03(2) -0.101(19)
C46 0.145(16) 0.115(14) 0.106(13) -0.044(11) 0.048(12) -0.068(12)

loop_
_atom_type_symbol
_atom_type_description
_atom_type_scat_dispersion_real
_atom_type_scat_dispersion_imag
_atom_type_scat_source
C C 0.0033 0.0016 'International Tables Vol C Tables 4.2.6.8 and 6.1.1.4'
H H 0.0000 0.0000 'International Tables Vol C Tables 4.2.6.8 and 6.1.1.4'
O O 0.0106 0.0060 'International Tables Vol C Tables 4.2.6.8 and 6.1.1.4'
S S 0.1246 0.1234 'International Tables Vol C Tables 4.2.6.8 and 6.1.1.4'
Ba Ba -0.3244 2.2819 'International Tables Vol C Tables 4.2.6.8 and 6.1.1.4'

loop_
_geom_angle_atom_site_label_1
_geom_angle_atom_site_label_2
_geom_angle_atom_site_label_3
_geom_angle
_geom_angle_site_symmetry_1
_geom_angle_site_symmetry_3
_geom_angle_publ_flag
O12 Ba1 O22 131.2(3) . . ?
O12 Ba1 O16 140.7(3) . . ?
O22 Ba1 O16 83.4(3) . . ?
O12 Ba1 O6 71.4(2) . . ?
O22 Ba1 O6 148.4(3) . . ?
O16 Ba1 O6 87.1(3) . . ?
O12 Ba1 O23 126.5(3) . . ?
O22 Ba1 O23 75.1(4) . . ?
O16 Ba1 O23 74.0(3) . . ?
O6 Ba1 O23 73.3(3) . . ?
O12 Ba1 O8 90.5(2) . . ?
O22 Ba1 O8 79.9(3) . . ?
O16 Ba1 O8 76.3(3) . . ?
O6 Ba1 O8 126.8(2) . . ?
O23 Ba1 O8 142.9(3) . . ?
O12 Ba1 O7 66.8(2) . . ?
O22 Ba1 O7 71.1(3) . . ?
O16 Ba1 O7 122.3(3) . . ?
O6 Ba1 O7 137.7(2) . . ?
O23 Ba1 O7 139.5(3) . . ?
O8 Ba1 O7 49.2(2) . . ?
O12 Ba1 O11 71.4(2) . . ?
O22 Ba1 O11 68.1(3) . . ?
O16 Ba1 O11 148.0(3) . . ?
O6 Ba1 O11 109.4(2) . . ?
O23 Ba1 O11 84.4(3) . . ?
O8 Ba1 O11 111.1(2) . . ?
O7 Ba1 O11 62.8(2) . . ?
O12 Ba1 O10 63.9(2) . . ?
O22 Ba1 O10 104.1(3) . . ?
O16 Ba1 O10 133.8(3) . . ?
O6 Ba1 O10 62.6(2) . . ?
O23 Ba1 O10 64.6(3) . . ?
O8 Ba1 O10 149.7(2) . . ?
O7 Ba1 O10 102.85(19) . . ?
O11 Ba1 O10 47.40(19) . . ?
O12 Ba1 O4 66.2(2) . . ?
O22 Ba1 O4 152.6(3) . . ?
O16 Ba1 O4 74.9(3) . . ?
O6 Ba1 O4 48.0(2) . . ?
O23 Ba1 O4 113.6(3) . . ?
O8 Ba1 O4 78.8(2) . . ?
O7 Ba1 O4 106.6(2) . . ?
O11 Ba1 O4 136.5(2) . . ?
O10 Ba1 O4 103.1(2) . . ?
O12 Ba1 S3 76.89(16) . . ?
O22 Ba1 S3 74.9(2) . . ?
O16 Ba1 S3 99.9(2) . . ?
O6 Ba1 S3 136.58(17) . . ?
O23 Ba1 S3 149.9(3) . . ?
O8 Ba1 S3 24.84(16) . . ?
O7 Ba1 S3 24.43(15) . . ?
O11 Ba1 S3 86.92(15) . . ?
O10 Ba1 S3 126.21(14) . . ?
O4 Ba1 S3 92.29(15) . . ?
O12 Ba1 S2 63.47(16) . . ?
O22 Ba1 S2 165.3(2) . . ?
O16 Ba1 S2 83.2(2) . . ?
O6 Ba1 S2 24.50(17) . . ?
O23 Ba1 S2 95.5(3) . . ?
O8 Ba1 S2 102.58(16) . . ?
O7 Ba1 S2 121.56(16) . . ?
O11 Ba1 S2 122.94(14) . . ?
O10 Ba1 S2 81.25(15) . . ?
O4 Ba1 S2 23.89(14) . . ?
S3 Ba1 S2 113.31(7) . . ?
O7 Ba2 O21 110.2(4) . . ?
O7 Ba2 O10 81.4(2) . 2 ?
O21 Ba2 O10 137.5(6) . 2 ?
O7 Ba2 O11 66.9(2) . . ?
O21 Ba2 O11 141.3(6) . . ?
O10 Ba2 O11 81.2(2) 2 . ?
O7 Ba2 O6 147.0(2) . 2 ?
O21 Ba2 O6 97.8(4) . 2 ?
O10 Ba2 O6 66.0(2) 2 2 ?
O11 Ba2 O6 101.7(2) . 2 ?
O7 Ba2 O20 66.5(4) . . ?
O21 Ba2 O20 76.7(6) . . ?
O10 Ba2 O20 71.0(4) 2 . ?
O11 Ba2 O20 128.3(4) . . ?
O6 Ba2 O20 105.1(4) 2 . ?
O7 Ba2 O5 145.2(2) . . ?
O21 Ba2 O5 87.2(4) . . ?
O10 Ba2 O5 106.4(2) 2 . ?
O11 Ba2 O5 80.6(2) . . ?
O6 Ba2 O5 49.8(2) 2 . ?
O20 Ba2 O5 148.3(4) . . ?
O7 Ba2 O14 78.9(3) . . ?
O21 Ba2 O14 78.5(6) . . ?
O10 Ba2 O14 143.6(3) 2 . ?
O11 Ba2 O14 63.0(3) . . ?
O6 Ba2 O14 125.1(3) 2 . ?
O20 Ba2 O14 126.2(4) . . ?
O5 Ba2 O14 75.4(2) . . ?
O7 Ba2 S2 156.15(16) . 2 ?
O21 Ba2 S2 92.6(3) . 2 ?
O10 Ba2 S2 86.50(16) 2 2 ?
O11 Ba2 S2 91.01(15) . 2 ?
O6 Ba2 S2 25.43(16) 2 2 ?
O20 Ba2 S2 128.3(4) . 2 ?
O5 Ba2 S2 24.33(15) . 2 ?
O14 Ba2 S2 99.7(2) . 2 ?
O7 Ba2 S4 81.75(16) . . ?
O21 Ba2 S4 151.1(5) . . ?
O10 Ba2 S4 68.71(15) 2 . ?
O11 Ba2 S4 20.30(15) . . ?
O6 Ba2 S4 81.94(16) 2 . ?
O20 Ba2 S4 131.5(3) . . ?
O5 Ba2 S4 70.49(16) . . ?
O14 Ba2 S4 78.3(2) . . ?
S2 Ba2 S4 74.70(7) 2 . ?
O7 Ba2 Ba1 114.50(15) . 2 ?
O21 Ba2 Ba1 130.8(4) . 2 ?
O10 Ba2 Ba1 38.94(14) 2 2 ?
O11 Ba2 Ba1 77.38(14) . 2 ?
O6 Ba2 Ba1 33.78(15) 2 2 ?
O20 Ba2 Ba1 102.9(4) . 2 ?
O5 Ba2 Ba1 67.52(15) . 2 ?
O14 Ba2 Ba1 129.13(19) . 2 ?
S2 Ba2 Ba1 48.41(5) 2 2 ?
S4 Ba2 Ba1 57.49(5) . 2 ?
O7 Ba2 Ba1 33.43(15) . . ?
O21 Ba2 Ba1 138.5(4) . . ?
O10 Ba2 Ba1 71.49(15) 2 . ?
O11 Ba2 Ba1 35.19(14) . . ?
O6 Ba2 Ba1 123.62(15) 2 . ?
O20 Ba2 Ba1 93.8(4) . . ?
O5 Ba2 Ba1 115.77(15) . . ?
O14 Ba2 Ba1 75.2(2) . . ?
S2 Ba2 Ba1 122.90(5) 2 . ?
S4 Ba2 Ba1 48.32(4) . . ?
Ba1 Ba2 Ba1 90.67(3) 2 . ?
O1 S1 O32 96.6(19) 1_455 1_465 ?
O1 S1 O27 66.0(17) 1_455 1_465 ?
O32 S1 O27 32.2(13) 1_465 1_465 ?
O1 S1 O1B 50.9(15) 1_455 1_455 ?
O32 S1 O1B 126(2) 1_465 1_455 ?
O27 S1 O1B 108(2) 1_465 1_455 ?
O1 S1 O1C 117.3(16) 1_455 1_455 ?
O32 S1 O1C 128.0(18) 1_465 1_455 ?
O27 S1 O1C 152.5(16) 1_465 1_455 ?
O1B S1 O1C 66.8(17) 1_455 1_455 ?
O1 S1 O3 154.3(19) 1_455 1_455 ?
O32 S1 O3 98(2) 1_465 1_455 ?
O27 S1 O3 130(2) 1_465 1_455 ?
O1B S1 O3 104(2) 1_455 1_455 ?
O1C S1 O3 38.3(14) 1_455 1_455 ?
O1 S1 O29 119.7(18) 1_455 1_465 ?
O32 S1 O29 24.4(15) 1_465 1_465 ?
O27 S1 O29 53.7(18) 1_465 1_465 ?
O1B S1 O29 146.4(19) 1_455 1_465 ?
O1C S1 O29 115.1(17) 1_455 1_465 ?
O3 S1 O29 78.9(19) 1_455 1_465 ?
O1 S1 O34 84.3(16) 1_455 1_465 ?
O32 S1 O34 31.2(13) 1_465 1_465 ?
O27 S1 O34 25.3(12) 1_465 1_465 ?
O1B S1 O34 131.8(19) 1_455 1_465 ?
O1C S1 O34 155.5(17) 1_455 1_465 ?
O3 S1 O34 118.2(19) 1_455 1_465 ?
O29 S1 O34 40.4(16) 1_465 1_465 ?
O1 S1 C14 86.7(12) 1_455 . ?
O32 S1 C14 104.8(13) 1_465 . ?
O27 S1 C14 92.3(13) 1_465 . ?
O1B S1 C14 112.9(15) 1_455 . ?
O1C S1 C14 114.8(12) 1_455 . ?
O3 S1 C14 109.8(15) 1_455 . ?
O29 S1 C14 97.0(13) 1_465 . ?
O34 S1 C14 75.6(12) 1_465 . ?
O1 S1 O33 70.8(13) 1_455 1_465 ?
O32 S1 O33 43.5(13) 1_465 1_465 ?
O27 S1 O33 23.8(11) 1_465 1_465 ?
O1B S1 O33 120.6(17) 1_455 1_465 ?
O1C S1 O33 170.5(14) 1_455 1_465 ?
O3 S1 O33 132.8(17) 1_455 1_465 ?
O29 S1 O33 55.5(13) 1_465 1_465 ?
O34 S1 O33 15.0(10) 1_465 1_465 ?
C14 S1 O33 69.1(8) . 1_465 ?
O1 S1 O28 43.2(16) 1_455 1_465 ?
O32 S1 O28 54.6(17) 1_465 1_465 ?
O27 S1 O28 23.0(15) 1_465 1_465 ?
O1B S1 O28 88.6(19) 1_455 1_465 ?
O1C S1 O28 150.7(16) 1_455 1_465 ?
O3 S1 O28 151(2) 1_455 1_465 ?
O29 S1 O28 76.6(18) 1_465 1_465 ?
O34 S1 O28 43.3(16) 1_465 1_465 ?
C14 S1 O28 88.6(14) . 1_465 ?
O33 S1 O28 33.2(12) 1_465 1_465 ?
O4 S2 O5 116.7(5) . 2 ?
O4 S2 O6 111.0(5) . . ?
O5 S2 O6 109.0(5) 2 . ?
O4 S2 C20 107.5(5) . 2_565 ?
O5 S2 C20 106.2(5) 2 2_565 ?
O6 S2 C20 105.7(5) . 2_565 ?
O4 S2 Ba2 134.0(3) . 2 ?
O5 S2 Ba2 55.1(3) 2 2 ?
O6 S2 Ba2 53.8(3) . 2 ?
C20 S2 Ba2 118.3(3) 2_565 2 ?
O4 S2 Ba1 62.0(4) . . ?
O5 S2 Ba1 122.2(3) 2 . ?
O6 S2 Ba1 50.3(3) . . ?
C20 S2 Ba1 130.3(3) 2_565 . ?
Ba2 S2 Ba1 84.26(7) 2 . ?
O9 S3 O7 116.6(6) . . ?
O9 S3 O8 112.3(5) . . ?
O7 S3 O8 108.6(4) . . ?
O9 S3 C26 107.6(5) . 2_556 ?
O7 S3 C26 103.3(4) . 2_556 ?
O8 S3 C26 107.6(5) . 2_556 ?
O9 S3 Ba1 132.4(4) . . ?
O7 S3 Ba1 54.9(3) . . ?
O8 S3 Ba1 53.8(3) . . ?
C26 S3 Ba1 119.9(3) 2_556 . ?
O12 S4 O11 111.9(5) 2 . ?
O12 S4 O10 113.4(4) 2 . ?
O11 S4 O10 110.3(4) . . ?
O12 S4 C32 106.9(5) 2 . ?
O11 S4 C32 106.4(4) . . ?
O10 S4 C32 107.4(4) . . ?
O12 S4 Ba1 130.2(3) 2 . ?
O11 S4 Ba1 52.8(3) . . ?
O10 S4 Ba1 57.6(3) . . ?
C32 S4 Ba1 122.7(4) . . ?
O12 S4 Ba2 70.8(3) 2 . ?
O11 S4 Ba2 41.1(3) . . ?
O10 S4 Ba2 129.4(3) . . ?
C32 S4 Ba2 119.7(3) . . ?
Ba1 S4 Ba2 80.83(6) . . ?
O1B O1 S1 76(2) . 1_655 ?
O1B O1 O2 75(4) . . ?
S1 O1 O2 151(4) 1_655 . ?
O1B O1 O28 146(3) . 1_565 ?
S1 O1 O28 100(3) 1_655 1_565 ?
O2 O1 O28 106(4) . 1_565 ?
O1B O1 O27 125(3) . 1_565 ?
S1 O1 O27 62.6(17) 1_655 1_565 ?
O2 O1 O27 142(4) . 1_565 ?
O28 O1 O27 37.6(19) 1_565 1_565 ?
O1 O1B S1 52.8(19) . 1_655 ?
O1 O1B O2 55(3) . . ?
S1 O1B O2 107(4) 1_655 . ?
O1 O1B O1C 110(3) . . ?
S1 O1B O1C 57.4(16) 1_655 . ?
O2 O1B O1C 162(4) . . ?
O3 O1C S1 74(3) . 1_655 ?
O3 O1C O1B 128(4) . . ?
S1 O1C O1B 55.8(15) 1_655 . ?
O1 O2 O1B 50(3) . . ?
O1 O2 C37B 153(6) . 2_556 ?
O1B O2 C37B 103(5) . 2_556 ?
O1 O2 O31 117(6) . 2_556 ?
O1B O2 O31 144(5) . 2_556 ?
C37B O2 O31 84(5) 2_556 2_556 ?
O1C O3 S1 67(3) . 1_655 ?
S2 O4 Ba1 94.1(4) . . ?
S2 O5 Ba2 100.5(4) 2 . ?
S2 O6 Ba1 105.2(4) . . ?
S2 O6 Ba2 100.7(4) . 2 ?
Ba1 O6 Ba2 111.9(2) . 2 ?
S3 O7 Ba2 143.8(4) . . ?
S3 O7 Ba1 100.7(4) . . ?
Ba2 O7 Ba1 115.3(2) . . ?
S3 O8 Ba1 101.4(4) . . ?
S4 O10 Ba2 133.7(4) . 2 ?
S4 O10 Ba1 98.5(4) . . ?
Ba2 O10 Ba1 106.4(2) 2 . ?
S4 O11 Ba2 118.6(4) . . ?
S4 O11 Ba1 103.8(4) . . ?
Ba2 O11 Ba1 111.7(2) . . ?
S4 O12 Ba1 161.5(4) 2 . ?
C37A O13A O13A 82.5(17) . 2_556 ?
C38 O14 C35 109.5(14) . . ?
C38 O14 Ba2 110.1(9) . . ?
C35 O14 Ba2 131.8(11) . . ?
C40 O15 C41 108.0(12) . . ?
C42 O16 C39 109.1(13) . . ?
C42 O16 Ba1 123.4(9) . . ?
C39 O16 Ba1 122.5(10) . . ?
C44 O17 C45 110.5(16) . 2_456 ?
C46 O18 C43 109.6(14) . . ?
O19B O19A C47B 70.7(19) . . ?
O19B O19A C48 71.2(18) . . ?
C47B O19A C48 111.4(16) . . ?
O19B O19A C47A 46(2) . . ?
C47B O19A C47A 25.2(15) . . ?
C48 O19A C47A 98.1(19) . . ?
O19A O19B C47A 100(3) . . ?
O19A O19B C47B 64.7(18) . . ?
C47A O19B C47B 35(2) . . ?
O19A O19B C48 65.1(18) . . ?
C47A O19B C48 124(3) . . ?
C47B O19B C48 105(2) . . ?
C2 C1 C9 108.6(8) . . ?
C2 C1 C8 107.2(8) . . ?
C9 C1 C8 109.8(7) . . ?
C2 C1 C11 108.1(7) . . ?
C9 C1 C11 112.3(7) . . ?
C8 C1 C11 110.7(7) . . ?
C3 C2 C1 112.1(7) . . ?
C4 C3 C17 111.7(8) . . ?
C4 C3 C2 109.3(7) . . ?
C17 C3 C2 112.3(7) . . ?
C4 C3 C10 109.5(7) . . ?
C17 C3 C10 106.4(7) . . ?
C2 C3 C10 107.5(7) . . ?
C3 C4 C5 111.5(7) . . ?
C23 C5 C4 112.7(8) . . ?
C23 C5 C9 108.3(7) . . ?
C4 C5 C9 109.0(7) . . ?
C23 C5 C6 110.9(7) . . ?
C4 C5 C6 107.3(7) . . ?
C9 C5 C6 108.7(7) . . ?
C7 C6 C5 112.1(7) . . ?
C29 C7 C6 111.2(7) . . ?
C29 C7 C10 107.0(8) . . ?
C6 C7 C10 109.9(8) . . ?
C29 C7 C8 113.6(8) . . ?
C6 C7 C8 107.2(8) . . ?
C10 C7 C8 107.8(7) . . ?
C1 C8 C7 111.8(7) . . ?
C1 C9 C5 110.6(7) . . ?
C7 C10 C3 110.4(7) . . ?
C12 C11 C16 120.0 . . ?
C12 C11 C1 118.9(6) . . ?
C16 C11 C1 121.1(6) . . ?
C11 C12 C13 120.0 . . ?
C14 C13 C12 120.0 . . ?
C13 C14 C15 120.0 . . ?
C13 C14 S1 112.0(8) . . ?
C15 C14 S1 125.9(8) . . ?
C16 C15 C14 120.0 . . ?
C15 C16 C11 120.0 . . ?
C18 C17 C22 117.2(9) . . ?
C18 C17 C3 123.4(8) . . ?
C22 C17 C3 119.4(8) . . ?
C17 C18 C19 120.8(9) . . ?
C20 C19 C18 121.1(9) . . ?
C19 C20 C21 119.1(9) . . ?
C19 C20 S2 123.2(8) . 2_565 ?
C21 C20 S2 117.5(8) . 2_565 ?
C22 C21 C20 118.9(10) . . ?
C21 C22 C17 122.5(9) . . ?
C28 C23 C24 117.0(9) . . ?
C28 C23 C5 123.4(9) . . ?
C24 C23 C5 119.6(9) . . ?
C25 C24 C23 121.9(10) . . ?
C26 C25 C24 119.6(10) . . ?
C25 C26 C27 121.1(9) . . ?
C25 C26 S3 121.1(8) . 2_556 ?
C27 C26 S3 117.6(8) . 2_556 ?
C26 C27 C28 118.2(10) . . ?
C23 C28 C27 122.0(10) . . ?
C34 C29 C30 117.1(9) . . ?
C34 C29 C7 118.6(9) . . ?
C30 C29 C7 124.1(8) . . ?
C31 C30 C29 122.2(9) . . ?
C32 C31 C30 119.5(10) . . ?
C31 C32 C33 120.4(9) . . ?
C31 C32 S4 121.1(8) . . ?
C33 C32 S4 118.4(8) . . ?
C34 C33 C32 118.8(10) . . ?
C29 C34 C33 122.0(10) . . ?
C36A C35 O14 114.3(18) . . ?
C36A C35 C36B 73(3) . . ?
O14 C35 C36B 131(3) . . ?
C36A C35 C37B 112(2) . . ?
O14 C35 C37B 106(2) . . ?
C36B C35 C37B 40(2) . . ?
C35 C36A C36B 56(2) . . ?
C35 C36B C36A 51(2) . . ?
O13A C37A C38 109.1(19) . . ?
O2 C37B O13B 99(4) 2_556 . ?
O2 C37B C35 172(5) 2_556 . ?
O13B C37B C35 76(3) . . ?
O14 C38 C37A 115.0(17) . . ?
C40 C39 O16 112.1(17) . . ?
C39 C40 O15 115(2) . . ?
C42 C41 O15 109.5(15) . . ?
O16 C42 C41 112.5(15) . . ?
O18 C43 C44 112.9(19) . 2_456 ?
O17 C44 C43 110.2(15) . 2_456 ?
O17 C45 C46 110(2) 2_456 . ?
O18 C46 C45 105.5(15) . . ?
C47B C47A O19B 79(4) . . ?
C47B C47A C48 50(3) . 2_465 ?
O19B C47A C48 104(3) . 2_465 ?
C47B C47A O19A 44(3) . . ?
O19B C47A O19A 34.8(17) . . ?
C48 C47A O19A 79(2) 2_465 . ?
C47A C47B O19A 111(4) . . ?
C47A C47B C48 102(4) . 2_465 ?
O19A C47B C48 112.5(18) . 2_465 ?
C47A C47B O19B 66(4) . . ?
O19A C47B O19B 44.5(12) . . ?
C48 C47B O19B 120.7(19) 2_465 . ?
C47B C48 O19A 113.2(18) 2_465 . ?
C47B C48 O19B 121(2) 2_465 . ?
O19A C48 O19B 43.7(12) . . ?
C47B C48 C47A 27.8(16) 2_465 2_465 ?
O19A C48 C47A 100(2) . 2_465 ?
O19B C48 C47A 129(2) . 2_465 ?
C49 O25 C52 99(4) . . ?
C50 O26 C54 96(8) . . ?
C50 O26 C51 83(7) . 1_565 ?
C54 O26 C51 110(6) . 1_565 ?
C50 O26 C55 130(8) . 2 ?
C54 O26 C55 40(5) . 2 ?
C51 O26 C55 91(5) 1_565 2 ?
O25 C49 C50 100(5) . 1_545 ?
O26 C50 C54 46(6) . . ?
O26 C50 C49 144(9) . 1_565 ?
C54 C50 C49 98(6) . 1_565 ?
O26 C50 C51 60(6) . 1_565 ?
C54 C50 C51 82(6) . 1_565 ?
C49 C50 C51 119(6) 1_565 1_565 ?
O26 C50 C52 89(7) . 1_565 ?
C54 C50 C52 88(6) . 1_565 ?
C49 C50 C52 85(5) 1_565 1_565 ?
C51 C50 C52 35(3) 1_565 1_565 ?
C52 C51 O26 105(6) . 1_545 ?
C52 C51 C50 76(6) . 1_545 ?
O26 C51 C50 37(3) 1_545 1_545 ?
C52 C51 C53 30(4) . . ?
O26 C51 C53 111(4) 1_545 . ?
C50 C51 C53 95(5) 1_545 . ?
C51 C52 C53 124(7) . . ?
C51 C52 C50 69(6) . 1_545 ?
C53 C52 C50 132(5) . 1_545 ?
C51 C52 O25 143(6) . . ?
C53 C52 O25 85(4) . . ?
C50 C52 O25 74(4) 1_545 . ?
C52 C53 C55 116(5) . . ?
C52 C53 C51 26(3) . . ?
C55 C53 C51 95(4) . . ?
C55 C54 O26 91(9) 2 . ?
C55 C54 C50 123(10) 2 . ?
O26 C54 C50 37(4) . . ?
C54 C55 O26 49(6) 2 2 ?
C54 C55 C53 122(9) 2 . ?
O26 C55 C53 151(6) 2 . ?
C54 C55 C55 96(9) 2 2_545 ?
O26 C55 C55 110(7) 2 2_545 ?
C53 C55 C55 98(7) . 2_545 ?
O34 O27 O32 73(4) . . ?
O34 O27 O33 39(3) . . ?
O32 O27 O33 112(4) . . ?
O34 O27 O28 117(6) . . ?
O32 O27 O28 165(5) . . ?
O33 O27 O28 79(4) . . ?
O34 O27 S1 99(4) . 1_645 ?
O32 O27 S1 65(3) . 1_645 ?
O33 O27 S1 116(2) . 1_645 ?
O28 O27 S1 121(4) . 1_645 ?
O34 O27 O29 55(4) . . ?
O32 O27 O29 18(3) . . ?
O33 O27 O29 94(3) . . ?
O28 O27 O29 166(4) . . ?
S1 O27 O29 73(2) 1_645 . ?
O34 O27 O1 129(3) . 1_545 ?
O32 O27 O1 114(3) . 1_545 ?
O33 O27 O1 111(3) . 1_545 ?
O28 O27 O1 69(3) . 1_545 ?
S1 O27 O1 51.3(12) 1_645 1_545 ?
O29 O27 O1 124(3) . 1_545 ?
O34 O27 O30 100(4) . . ?
O32 O27 O30 170(4) . . ?
O33 O27 O30 61(3) . . ?
O28 O27 O30 18(3) . . ?
S1 O27 O30 124(2) 1_645 . ?
O29 O27 O30 154(3) . . ?
O1 O27 O30 76(2) 1_545 . ?
O30 O28 O27 142(7) . . ?
O30 O28 O33 93(5) . . ?
O27 O28 O33 49(3) . . ?
O30 O28 O34 115(6) . . ?
O27 O28 O34 27(3) . . ?
O33 O28 O34 21.9(16) . . ?
O30 O28 O1 115(6) . 1_545 ?
O27 O28 O1 73(4) . 1_545 ?
O33 O28 O1 98(4) . 1_545 ?
O34 O28 O1 89(3) . 1_545 ?
O30 O28 O32 147(6) . . ?
O27 O28 O32 7(2) . . ?
O33 O28 O32 54(3) . . ?
O34 O28 O32 32.2(19) . . ?
O1 O28 O32 75(3) 1_545 . ?
O30 O28 S1 137(5) . 1_645 ?
O27 O28 S1 36(2) . 1_645 ?
O33 O28 S1 70(3) . 1_645 ?
O34 O28 S1 55(2) . 1_645 ?
O1 O28 S1 36.6(17) 1_545 1_645 ?
O32 O28 S1 39.1(15) . 1_645 ?
O32 O29 O34 50(3) . . ?
O32 O29 O27 19(3) . . ?
O34 O29 O27 31.1(17) . . ?
O32 O29 S1 47(3) . 1_645 ?
O34 O29 S1 70(2) . 1_645 ?
O27 O29 S1 53.5(17) . 1_645 ?
O32 O29 O33 50(3) . . ?
O34 O29 O33 0.9(16) . . ?
O27 O29 O33 31.0(12) . . ?
S1 O29 O33 71.0(17) 1_645 . ?
O28 O30 O33 52(4) . . ?
O28 O30 O27 20(4) . . ?
O33 O30 O27 32.3(14) . . ?
O29 O32 O27 143(5) . . ?
O29 O32 O34 91(4) . . ?
O27 O32 O34 52(3) . . ?
O29 O32 S1 109(4) . 1_645 ?
O27 O32 S1 83(3) . 1_645 ?
O34 O32 S1 100(3) . 1_645 ?
O29 O32 O33 106(4) . . ?
O27 O32 O33 37(2) . . ?
O34 O32 O33 15(2) . . ?
S1 O32 O33 95.8(19) 1_645 . ?
O29 O32 O28 148(4) . . ?
O27 O32 O28 8(3) . . ?
O34 O32 O28 58(3) . . ?
S1 O32 O28 86(2) 1_645 . ?
O33 O32 O28 43.1(18) . . ?
O34 O33 O27 56(4) . . ?
O34 O33 O28 107(5) . . ?
O27 O33 O28 52(3) . . ?
O34 O33 O32 25(4) . . ?
O27 O33 O32 31(2) . . ?
O28 O33 O32 83(3) . . ?
O34 O33 O30 142(5) . . ?
O27 O33 O30 86(3) . . ?
O28 O33 O30 34(3) . . ?
O32 O33 O30 117(3) . . ?
O34 O33 O29 2(3) . . ?
O27 O33 O29 55(3) . . ?
O28 O33 O29 107(3) . . ?
O32 O33 O29 24.2(14) . . ?
O30 O33 O29 141(3) . . ?
O34 O33 S1 52(3) . 1_645 ?
O27 O33 S1 39.9(17) . 1_645 ?
O28 O33 S1 77(3) . 1_645 ?
O32 O33 S1 40.7(11) . 1_645 ?
O30 O33 S1 103(2) . 1_645 ?
O29 O33 S1 53.6(13) . 1_645 ?
O33 O34 O27 86(5) . . ?
O33 O34 O32 141(6) . . ?
O27 O34 O32 55(3) . . ?
O33 O34 O29 177(5) . . ?
O27 O34 O29 94(5) . . ?
O32 O34 O29 39(3) . . ?
O33 O34 O28 51(4) . . ?
O27 O34 O28 36(3) . . ?
O32 O34 O28 90(4) . . ?
O29 O34 O28 128(4) . . ?
O33 O34 S1 113(4) . 1_645 ?
O27 O34 S1 55(3) . 1_645 ?
O32 O34 S1 48.8(19) . 1_645 ?
O29 O34 S1 69(2) . 1_645 ?
O28 O34 S1 82(2) . 1_645 ?

loop_
_geom_bond_atom_site_label_1
_geom_bond_atom_site_label_2
_geom_bond_distance
_geom_bond_site_symmetry_2
_geom_bond_publ_flag
Ba1 O12 2.716(7) . ?
Ba1 O22 2.762(8) . ?
Ba1 O16 2.781(9) . ?
Ba1 O6 2.783(8) . ?
Ba1 O23 2.788(10) . ?
Ba1 O8 2.837(8) . ?
Ba1 O7 2.869(7) . ?
Ba1 O11 2.920(8) . ?
Ba1 O10 3.041(7) . ?
Ba1 O4 3.089(9) . ?
Ba1 S3 3.447(3) . ?
Ba1 S2 3.489(3) . ?
Ba2 O7 2.703(7) . ?
Ba2 O21 2.716(12) . ?
Ba2 O10 2.753(8) 2 ?
Ba2 O11 2.770(7) . ?
Ba2 O6 2.819(8) 2 ?
Ba2 O20 2.834(14) . ?
Ba2 O5 2.863(8) . ?
Ba2 O14 3.033(12) . ?
Ba2 S2 3.430(3) 2 ?
Ba2 S4 3.699(3) . ?
Ba2 Ba1 4.6421(19) 2 ?
S1 O1 1.26(2) 1_455 ?
S1 O32 1.31(2) 1_465 ?
S1 O27 1.43(3) 1_465 ?
S1 O1B 1.53(4) 1_455 ?
S1 O1C 1.56(3) 1_455 ?
S1 O3 1.63(4) 1_455 ?
S1 O29 1.70(4) 1_465 ?
S1 O34 1.71(3) 1_465 ?
S1 C14 1.862(11) . ?
S1 O33 1.997(19) 1_465 ?
S1 O28 2.07(6) 1_465 ?
S2 O4 1.417(8) . ?
S2 O5 1.437(8) 2 ?
S2 O6 1.499(8) . ?
S2 C20 1.753(10) 2_565 ?
S2 Ba2 3.430(3) 2 ?
S3 O9 1.401(9) . ?
S3 O7 1.451(7) . ?
S3 O8 1.477(8) . ?
S3 C26 1.782(10) 2_556 ?
S4 O12 1.428(7) 2 ?
S4 O11 1.461(7) . ?
S4 O10 1.461(7) . ?
S4 C32 1.760(9) . ?
O1 O1B 1.22(4) . ?
O1 S1 1.26(2) 1_655 ?
O1 O2 1.30(8) . ?
O1 O28 1.44(5) 1_565 ?
O1 O27 1.47(3) 1_565 ?
O1B S1 1.53(4) 1_655 ?
O1B O2 1.54(8) . ?
O1B O1C 1.70(4) . ?
O1C O3 1.05(4) . ?
O1C S1 1.56(3) 1_655 ?
O2 C37B 1.59(9) 2_556 ?
O2 O31 1.75(9) 2_556 ?
O3 S1 1.63(4) 1_655 ?
O5 S2 1.437(8) 2 ?
O6 Ba2 2.819(8) 2 ?
O10 Ba2 2.753(8) 2 ?
O12 S4 1.428(7) 2 ?
O13A C37A 1.45(3) . ?
O13A O13A 1.60(3) 2_556 ?
O13B C37B 1.74(7) . ?
O14 C38 1.45(2) . ?
O14 C35 1.47(2) . ?
O15 C40 1.34(2) . ?
O15 C41 1.55(2) . ?
O16 C42 1.367(17) . ?
O16 C39 1.506(19) . ?
O17 C44 1.43(2) . ?
O17 C45 1.45(3) 2_456 ?
O18 C46 1.435(18) . ?
O18 C43 1.44(2) . ?
O19A O19B 1.11(3) . ?
O19A C47B 1.44(2) . ?
O19A C48 1.46(2) . ?
O19A C47A 1.93(5) . ?
O19B C47A 1.39(5) . ?
O19B C47B 1.50(3) . ?
O19B C48 1.53(3) . ?
C1 C2 1.530(13) . ?
C1 C9 1.531(13) . ?
C1 C8 1.533(13) . ?
C1 C11 1.547(11) . ?
C2 C3 1.529(12) . ?
C3 C4 1.520(12) . ?
C3 C17 1.527(12) . ?
C3 C10 1.548(12) . ?
C4 C5 1.537(12) . ?
C5 C23 1.529(13) . ?
C5 C9 1.540(13) . ?
C5 C6 1.560(12) . ?
C6 C7 1.521(13) . ?
C7 C29 1.510(13) . ?
C7 C10 1.535(13) . ?
C7 C8 1.556(13) . ?
C11 C12 1.3900 . ?
C11 C16 1.3900 . ?
C12 C13 1.3900 . ?
C13 C14 1.3900 . ?
C14 C15 1.3900 . ?
C15 C16 1.3900 . ?
C17 C18 1.360(13) . ?
C17 C22 1.409(14) . ?
C18 C19 1.403(13) . ?
C19 C20 1.360(14) . ?
C20 C21 1.407(14) . ?
C20 S2 1.753(10) 2_565 ?
C21 C22 1.363(14) . ?
C23 C28 1.368(14) . ?
C23 C24 1.388(14) . ?
C24 C25 1.382(15) . ?
C25 C26 1.351(15) . ?
C26 C27 1.376(14) . ?
C26 S3 1.782(10) 2_556 ?
C27 C28 1.407(14) . ?
C29 C34 1.386(13) . ?
C29 C30 1.390(14) . ?
C30 C31 1.381(14) . ?
C31 C32 1.370(14) . ?
C32 C33 1.396(14) . ?
C33 C34 1.387(14) . ?
C35 C36A 1.44(3) . ?
C35 C36B 1.54(5) . ?
C35 C37B 1.89(6) . ?
C36A C36B 1.77(6) . ?
C37A C38 1.51(3) . ?
C37B O2 1.59(9) 2_556 ?
C39 C40 1.33(3) . ?
C41 C42 1.41(2) . ?
C43 C44 1.45(2) 2_456 ?
C44 C43 1.45(2) 2_456 ?
C45 O17 1.45(3) 2_456 ?
C45 C46 1.52(2) . ?
C47A C47B 0.88(5) . ?
C47A C48 1.84(5) 2_465 ?
C47B C48 1.44(3) 2_465 ?
C48 C47B 1.44(3) 2_465 ?
C48 C47A 1.84(5) 2_465 ?
O25 C49 1.11(6) . ?
O25 C52 1.79(7) . ?
O26 C50 0.99(9) . ?
O26 C54 1.18(8) . ?
O26 C51 1.43(7) 1_565 ?
O26 C55 1.56(10) 2 ?
C49 C50 1.62(10) 1_545 ?
C50 C54 1.62(12) . ?
C50 C49 1.62(10) 1_565 ?
C50 C51 1.64(11) 1_565 ?
C50 C52 1.71(10) 1_565 ?
C51 C52 1.01(7) . ?
C51 O26 1.43(7) 1_545 ?
C51 C50 1.64(11) 1_545 ?
C51 C53 1.89(7) . ?
C52 C53 1.13(6) . ?
C52 C50 1.71(10) 1_545 ?
C53 C55 1.58(9) . ?
C54 C55 1.00(10) 2 ?
C55 C54 1.00(10) 2 ?
C55 O26 1.56(10) 2 ?
C55 C55 1.99(17) 2_545 ?
O27 O34 0.74(3) . ?
O27 O32 0.77(3) . ?
O27 O33 0.90(3) . ?
O27 O28 0.94(4) . ?
O27 S1 1.43(3) 1_645 ?
O27 O29 1.43(5) . ?
O27 O1 1.47(3) 1_545 ?
O27 O30 1.68(5) . ?
O28 O30 0.83(5) . ?
O28 O33 1.17(5) . ?
O28 O34 1.44(6) . ?
O28 O1 1.44(5) 1_545 ?
O28 O32 1.69(5) . ?
O28 S1 2.07(6) 1_645 ?
O29 O32 0.74(3) . ?
O29 O34 1.18(5) . ?
O29 S1 1.70(4) 1_645 ?
O29 O33 1.74(4) . ?
O30 O33 1.47(5) . ?
O31 O2 1.75(9) 2_556 ?
O32 O34 0.90(4) . ?
O32 S1 1.31(2) 1_645 ?
O32 O33 1.38(3) . ?
O33 O34 0.56(3) . ?
O33 S1 1.997(19) 1_645 ?
O34 S1 1.71(3) 1_645 ?

loop_
_geom_torsion_atom_site_label_1
_geom_torsion_atom_site_label_2
_geom_torsion_atom_site_label_3
_geom_torsion_atom_site_label_4
_geom_torsion
_geom_torsion_site_symmetry_1
_geom_torsion_site_symmetry_2
_geom_torsion_site_symmetry_3
_geom_torsion_site_symmetry_4
_geom_torsion_publ_flag
O12 Ba1 Ba2 O7 98.1(3) . . . . ?
O22 Ba1 Ba2 O7 -80.8(4) . . . . ?
O16 Ba1 Ba2 O7 -39.1(5) . . . . ?
O6 Ba1 Ba2 O7 129.3(4) . . . . ?
O23 Ba1 Ba2 O7 -143.9(4) . . . . ?
O8 Ba1 Ba2 O7 1.4(3) . . . . ?
O11 Ba1 Ba2 O7 -156.0(4) . . . . ?
O10 Ba1 Ba2 O7 168.0(3) . . . . ?
O4 Ba1 Ba2 O7 72.7(3) . . . . ?
S3 Ba1 Ba2 O7 2.0(3) . . . . ?
S2 Ba1 Ba2 O7 100.4(3) . . . . ?
O12 Ba1 Ba2 O21 137.9(8) . . . . ?
O22 Ba1 Ba2 O21 -41.0(8) . . . . ?
O16 Ba1 Ba2 O21 0.8(9) . . . . ?
O6 Ba1 Ba2 O21 169.1(8) . . . . ?
O23 Ba1 Ba2 O21 -104.1(8) . . . . ?
O8 Ba1 Ba2 O21 41.2(8) . . . . ?
O7 Ba1 Ba2 O21 39.8(8) . . . . ?
O11 Ba1 Ba2 O21 -116.2(8) . . . . ?
O10 Ba1 Ba2 O21 -152.2(8) . . . . ?
O4 Ba1 Ba2 O21 112.6(8) . . . . ?
S3 Ba1 Ba2 O21 41.8(8) . . . . ?
S2 Ba1 Ba2 O21 140.2(8) . . . . ?
O12 Ba1 Ba2 O10 -4.7(2) . . . 2 ?
O22 Ba1 Ba2 O10 176.4(3) . . . 2 ?
O16 Ba1 Ba2 O10 -141.9(5) . . . 2 ?
O6 Ba1 Ba2 O10 26.5(2) . . . 2 ?
O23 Ba1 Ba2 O10 113.3(3) . . . 2 ?
O8 Ba1 Ba2 O10 -101.4(2) . . . 2 ?
O7 Ba1 Ba2 O10 -102.8(3) . . . 2 ?
O11 Ba1 Ba2 O10 101.2(3) . . . 2 ?
O10 Ba1 Ba2 O10 65.2(2) . . . 2 ?
O4 Ba1 Ba2 O10 -30.1(2) . . . 2 ?
S3 Ba1 Ba2 O10 -100.80(16) . . . 2 ?
S2 Ba1 Ba2 O10 -2.39(16) . . . 2 ?
O12 Ba1 Ba2 O11 -105.9(3) . . . . ?
O22 Ba1 Ba2 O11 75.2(3) . . . . ?
O16 Ba1 Ba2 O11 116.9(5) . . . . ?
O6 Ba1 Ba2 O11 -74.7(3) . . . . ?
O23 Ba1 Ba2 O11 12.1(4) . . . . ?
O8 Ba1 Ba2 O11 157.4(3) . . . . ?
O7 Ba1 Ba2 O11 156.0(4) . . . . ?
O10 Ba1 Ba2 O11 -36.0(3) . . . . ?
O4 Ba1 Ba2 O11 -131.2(3) . . . . ?
S3 Ba1 Ba2 O11 158.0(2) . . . . ?
S2 Ba1 Ba2 O11 -103.6(3) . . . . ?
O12 Ba1 Ba2 O6 -47.2(3) . . . 2 ?
O22 Ba1 Ba2 O6 134.0(3) . . . 2 ?
O16 Ba1 Ba2 O6 175.7(5) . . . 2 ?
O6 Ba1 Ba2 O6 -15.9(4) . . . 2 ?
O23 Ba1 Ba2 O6 70.8(4) . . . 2 ?
O8 Ba1 Ba2 O6 -143.8(3) . . . 2 ?
O7 Ba1 Ba2 O6 -145.3(3) . . . 2 ?
O11 Ba1 Ba2 O6 58.7(3) . . . 2 ?
O10 Ba1 Ba2 O6 22.8(2) . . . 2 ?
O4 Ba1 Ba2 O6 -72.5(2) . . . 2 ?
S3 Ba1 Ba2 O6 -143.2(2) . . . 2 ?
S2 Ba1 Ba2 O6 -44.8(2) . . . 2 ?
O12 Ba1 Ba2 O20 63.7(4) . . . . ?
O22 Ba1 Ba2 O20 -115.1(4) . . . . ?
O16 Ba1 Ba2 O20 -73.4(6) . . . . ?
O6 Ba1 Ba2 O20 95.0(4) . . . . ?
O23 Ba1 Ba2 O20 -178.3(5) . . . . ?
O8 Ba1 Ba2 O20 -32.9(4) . . . . ?
O7 Ba1 Ba2 O20 -34.3(5) . . . . ?
O11 Ba1 Ba2 O20 169.7(4) . . . . ?
O10 Ba1 Ba2 O20 133.7(4) . . . . ?
O4 Ba1 Ba2 O20 38.4(4) . . . . ?
S3 Ba1 Ba2 O20 -32.3(4) . . . . ?
S2 Ba1 Ba2 O20 66.1(4) . . . . ?
O12 Ba1 Ba2 O5 -104.5(2) . . . . ?
O22 Ba1 Ba2 O5 76.7(3) . . . . ?
O16 Ba1 Ba2 O5 118.4(5) . . . . ?
O6 Ba1 Ba2 O5 -73.2(3) . . . . ?
O23 Ba1 Ba2 O5 13.5(4) . . . . ?
O8 Ba1 Ba2 O5 158.9(2) . . . . ?
O7 Ba1 Ba2 O5 157.5(3) . . . . ?
O11 Ba1 Ba2 O5 1.5(3) . . . . ?
O10 Ba1 Ba2 O5 -34.5(2) . . . . ?
O4 Ba1 Ba2 O5 -129.8(2) . . . . ?
S3 Ba1 Ba2 O5 159.47(18) . . . . ?
S2 Ba1 Ba2 O5 -102.12(18) . . . . ?
O12 Ba1 Ba2 O14 -169.8(3) . . . . ?
O22 Ba1 Ba2 O14 11.4(3) . . . . ?
O16 Ba1 Ba2 O14 53.1(5) . . . . ?
O6 Ba1 Ba2 O14 -138.5(3) . . . . ?
O23 Ba1 Ba2 O14 -51.8(4) . . . . ?
O8 Ba1 Ba2 O14 93.6(3) . . . . ?
O7 Ba1 Ba2 O14 92.2(3) . . . . ?
O11 Ba1 Ba2 O14 -63.8(3) . . . . ?
O10 Ba1 Ba2 O14 -99.8(2) . . . . ?
O4 Ba1 Ba2 O14 164.9(2) . . . . ?
S3 Ba1 Ba2 O14 94.2(2) . . . . ?
S2 Ba1 Ba2 O14 -167.4(2) . . . . ?
O12 Ba1 Ba2 S2 -77.69(19) . . . 2 ?
O22 Ba1 Ba2 S2 103.5(2) . . . 2 ?
O16 Ba1 Ba2 S2 145.2(4) . . . 2 ?
O6 Ba1 Ba2 S2 -46.4(2) . . . 2 ?
O23 Ba1 Ba2 S2 40.3(3) . . . 2 ?
O8 Ba1 Ba2 S2 -174.36(18) . . . 2 ?
O7 Ba1 Ba2 S2 -175.8(3) . . . 2 ?
O11 Ba1 Ba2 S2 28.2(2) . . . 2 ?
O10 Ba1 Ba2 S2 -7.75(15) . . . 2 ?
O4 Ba1 Ba2 S2 -103.02(17) . . . 2 ?
S3 Ba1 Ba2 S2 -173.76(8) . . . 2 ?
S2 Ba1 Ba2 S2 -75.35(10) . . . 2 ?
O12 Ba1 Ba2 S4 -82.34(18) . . . . ?
O22 Ba1 Ba2 S4 98.8(2) . . . . ?
O16 Ba1 Ba2 S4 140.5(4) . . . . ?
O6 Ba1 Ba2 S4 -51.1(2) . . . . ?
O23 Ba1 Ba2 S4 35.7(3) . . . . ?
O8 Ba1 Ba2 S4 -179.02(17) . . . . ?
O7 Ba1 Ba2 S4 179.6(3) . . . . ?
O11 Ba1 Ba2 S4 23.6(2) . . . . ?
O10 Ba1 Ba2 S4 -12.41(15) . . . . ?
O4 Ba1 Ba2 S4 -107.67(17) . . . . ?
S3 Ba1 Ba2 S4 -178.41(8) . . . . ?
S2 Ba1 Ba2 S4 -80.00(8) . . . . ?
O12 Ba1 Ba2 Ba1 -39.23(18) . . . 2 ?
O22 Ba1 Ba2 Ba1 141.9(2) . . . 2 ?
O16 Ba1 Ba2 Ba1 -176.4(4) . . . 2 ?
O6 Ba1 Ba2 Ba1 -7.97(19) . . . 2 ?
O23 Ba1 Ba2 Ba1 78.8(3) . . . 2 ?
O8 Ba1 Ba2 Ba1 -135.90(17) . . . 2 ?
O7 Ba1 Ba2 Ba1 -137.3(3) . . . 2 ?
O11 Ba1 Ba2 Ba1 66.7(2) . . . 2 ?
O10 Ba1 Ba2 Ba1 30.70(14) . . . 2 ?
O4 Ba1 Ba2 Ba1 -64.56(16) . . . 2 ?
S3 Ba1 Ba2 Ba1 -135.30(6) . . . 2 ?
S2 Ba1 Ba2 Ba1 -36.89(6) . . . 2 ?
O12 Ba1 S2 O4 -90.6(4) . . . . ?
O22 Ba1 S2 O4 91.7(10) . . . . ?
O16 Ba1 S2 O4 67.8(4) . . . . ?
O6 Ba1 S2 O4 165.8(6) . . . . ?
O23 Ba1 S2 O4 141.0(5) . . . . ?
O8 Ba1 S2 O4 -6.5(4) . . . . ?
O7 Ba1 S2 O4 -56.1(4) . . . . ?
O11 Ba1 S2 O4 -132.2(4) . . . . ?
O10 Ba1 S2 O4 -155.8(4) . . . . ?
S3 Ba1 S2 O4 -30.1(4) . . . . ?
O12 Ba1 S2 O5 14.8(4) . . . 2 ?
O22 Ba1 S2 O5 -162.8(9) . . . 2 ?
O16 Ba1 S2 O5 173.3(5) . . . 2 ?
O6 Ba1 S2 O5 -88.7(6) . . . 2 ?
O23 Ba1 S2 O5 -113.5(5) . . . 2 ?
O8 Ba1 S2 O5 99.0(4) . . . 2 ?
O7 Ba1 S2 O5 49.4(4) . . . 2 ?
O11 Ba1 S2 O5 -26.7(4) . . . 2 ?
O10 Ba1 S2 O5 -50.3(4) . . . 2 ?
O4 Ba1 S2 O5 105.5(6) . . . 2 ?
S3 Ba1 S2 O5 75.4(4) . . . 2 ?
O12 Ba1 S2 O6 103.5(4) . . . . ?
O22 Ba1 S2 O6 -74.1(10) . . . . ?
O16 Ba1 S2 O6 -98.0(5) . . . . ?
O23 Ba1 S2 O6 -24.8(5) . . . . ?
O8 Ba1 S2 O6 -172.3(4) . . . . ?
O7 Ba1 S2 O6 138.1(4) . . . . ?
O11 Ba1 S2 O6 62.0(4) . . . . ?
O10 Ba1 S2 O6 38.4(4) . . . . ?
O4 Ba1 S2 O6 -165.8(6) . . . . ?
S3 Ba1 S2 O6 164.1(4) . . . . ?
O12 Ba1 S2 C20 179.6(5) . . . 2_565 ?
O22 Ba1 S2 C20 1.9(10) . . . 2_565 ?
O16 Ba1 S2 C20 -22.0(5) . . . 2_565 ?
O6 Ba1 S2 C20 76.0(6) . . . 2_565 ?
O23 Ba1 S2 C20 51.2(5) . . . 2_565 ?
O8 Ba1 S2 C20 -96.2(5) . . . 2_565 ?
O7 Ba1 S2 C20 -145.8(5) . . . 2_565 ?
O11 Ba1 S2 C20 138.1(5) . . . 2_565 ?
O10 Ba1 S2 C20 114.4(5) . . . 2_565 ?
O4 Ba1 S2 C20 -89.8(6) . . . 2_565 ?
S3 Ba1 S2 C20 -119.8(5) . . . 2_565 ?
O12 Ba1 S2 Ba2 56.94(17) . . . 2 ?
O22 Ba1 S2 Ba2 -120.7(9) . . . 2 ?
O16 Ba1 S2 Ba2 -144.6(2) . . . 2 ?
O6 Ba1 S2 Ba2 -46.6(4) . . . 2 ?
O23 Ba1 S2 Ba2 -71.4(2) . . . 2 ?
O8 Ba1 S2 Ba2 141.13(17) . . . 2 ?
O7 Ba1 S2 Ba2 91.53(17) . . . 2 ?
O11 Ba1 S2 Ba2 15.43(18) . . . 2 ?
O10 Ba1 S2 Ba2 -8.24(13) . . . 2 ?
O4 Ba1 S2 Ba2 147.6(4) . . . 2 ?
S3 Ba1 S2 Ba2 117.52(8) . . . 2 ?
O12 Ba1 S3 O9 33.5(6) . . . . ?
O22 Ba1 S3 O9 173.2(7) . . . . ?
O16 Ba1 S3 O9 -106.5(7) . . . . ?
O6 Ba1 S3 O9 -10.2(7) . . . . ?
O23 Ba1 S3 O9 178.3(8) . . . . ?
O8 Ba1 S3 O9 -88.2(7) . . . . ?
O7 Ba1 S3 O9 95.7(7) . . . . ?
O11 Ba1 S3 O9 105.0(6) . . . . ?
O10 Ba1 S3 O9 76.6(6) . . . . ?
O4 Ba1 S3 O9 -31.4(6) . . . . ?
S2 Ba1 S3 O9 -19.7(6) . . . . ?
O12 Ba1 S3 O7 -62.3(4) . . . . ?
O22 Ba1 S3 O7 77.5(4) . . . . ?
O16 Ba1 S3 O7 157.8(4) . . . . ?
O6 Ba1 S3 O7 -105.9(4) . . . . ?
O23 Ba1 S3 O7 82.6(6) . . . . ?
O8 Ba1 S3 O7 176.1(6) . . . . ?
O11 Ba1 S3 O7 9.3(4) . . . . ?
O10 Ba1 S3 O7 -19.1(4) . . . . ?
O4 Ba1 S3 O7 -127.1(4) . . . . ?
S2 Ba1 S3 O7 -115.4(4) . . . . ?
O12 Ba1 S3 O8 121.7(4) . . . . ?
O22 Ba1 S3 O8 -98.6(5) . . . . ?
O16 Ba1 S3 O8 -18.3(5) . . . . ?
O6 Ba1 S3 O8 78.0(5) . . . . ?
O23 Ba1 S3 O8 -93.5(6) . . . . ?
O7 Ba1 S3 O8 -176.1(6) . . . . ?
O11 Ba1 S3 O8 -166.8(4) . . . . ?
O10 Ba1 S3 O8 164.8(4) . . . . ?
O4 Ba1 S3 O8 56.8(4) . . . . ?
S2 Ba1 S3 O8 68.5(4) . . . . ?
O12 Ba1 S3 C26 -147.7(4) . . . 2_556 ?
O22 Ba1 S3 C26 -7.9(5) . . . 2_556 ?
O16 Ba1 S3 C26 72.4(5) . . . 2_556 ?
O6 Ba1 S3 C26 168.7(5) . . . 2_556 ?
O23 Ba1 S3 C26 -2.8(7) . . . 2_556 ?
O8 Ba1 S3 C26 90.7(6) . . . 2_556 ?
O7 Ba1 S3 C26 -85.4(6) . . . 2_556 ?
O11 Ba1 S3 C26 -76.1(4) . . . 2_556 ?
O10 Ba1 S3 C26 -104.5(4) . . . 2_556 ?
O4 Ba1 S3 C26 147.5(4) . . . 2_556 ?
S2 Ba1 S3 C26 159.2(4) . . . 2_556 ?
O12 Ba1 S4 O12 12.7(6) . . . 2 ?
O22 Ba1 S4 O12 -126.7(5) . . . 2 ?
O16 Ba1 S4 O12 162.2(6) . . . 2 ?
O6 Ba1 S4 O12 84.0(4) . . . 2 ?
O23 Ba1 S4 O12 157.7(5) . . . 2 ?
O8 Ba1 S4 O12 -53.8(5) . . . 2 ?
O7 Ba1 S4 O12 -55.3(4) . . . 2 ?
O11 Ba1 S4 O12 -88.4(5) . . . 2 ?
O10 Ba1 S4 O12 94.7(5) . . . 2 ?
O4 Ba1 S4 O12 49.4(5) . . . 2 ?
S3 Ba1 S4 O12 -53.7(4) . . . 2 ?
S2 Ba1 S4 O12 65.4(4) . . . 2 ?
O12 Ba1 S4 O11 101.1(4) . . . . ?
O22 Ba1 S4 O11 -38.4(4) . . . . ?
O16 Ba1 S4 O11 -109.5(6) . . . . ?
O6 Ba1 S4 O11 172.3(4) . . . . ?
O23 Ba1 S4 O11 -114.0(5) . . . . ?
O8 Ba1 S4 O11 34.6(4) . . . . ?
O7 Ba1 S4 O11 33.1(4) . . . . ?
O10 Ba1 S4 O11 -177.0(5) . . . . ?
O4 Ba1 S4 O11 137.8(4) . . . . ?
S3 Ba1 S4 O11 34.7(4) . . . . ?
S2 Ba1 S4 O11 153.8(4) . . . . ?
O12 Ba1 S4 O10 -81.9(4) . . . . ?
O22 Ba1 S4 O10 138.6(4) . . . . ?
O16 Ba1 S4 O10 67.5(6) . . . . ?
O6 Ba1 S4 O10 -10.7(4) . . . . ?
O23 Ba1 S4 O10 63.0(4) . . . . ?
O8 Ba1 S4 O10 -148.4(4) . . . . ?
O7 Ba1 S4 O10 -149.9(4) . . . . ?
O11 Ba1 S4 O10 177.0(5) . . . . ?
O4 Ba1 S4 O10 -45.2(4) . . . . ?
S3 Ba1 S4 O10 -148.3(3) . . . . ?
S2 Ba1 S4 O10 -29.2(3) . . . . ?
O12 Ba1 S4 C32 -172.7(4) . . . . ?
O22 Ba1 S4 C32 47.9(5) . . . . ?
O16 Ba1 S4 C32 -23.3(6) . . . . ?
O6 Ba1 S4 C32 -101.5(4) . . . . ?
O23 Ba1 S4 C32 -27.8(5) . . . . ?
O8 Ba1 S4 C32 120.8(5) . . . . ?
O7 Ba1 S4 C32 119.3(4) . . . . ?
O11 Ba1 S4 C32 86.2(5) . . . . ?
O10 Ba1 S4 C32 -90.8(5) . . . . ?
O4 Ba1 S4 C32 -136.0(4) . . . . ?
S3 Ba1 S4 C32 120.9(4) . . . . ?
S2 Ba1 S4 C32 -120.0(4) . . . . ?
O12 Ba1 S4 Ba2 67.80(17) . . . . ?
O22 Ba1 S4 Ba2 -71.6(2) . . . . ?
O16 Ba1 S4 Ba2 -142.8(4) . . . . ?
O6 Ba1 S4 Ba2 139.02(17) . . . . ?
O23 Ba1 S4 Ba2 -147.3(3) . . . . ?
O8 Ba1 S4 Ba2 1.3(2) . . . . ?
O7 Ba1 S4 Ba2 -0.22(16) . . . . ?
O11 Ba1 S4 Ba2 -33.3(3) . . . . ?
O10 Ba1 S4 Ba2 149.7(3) . . . . ?
O4 Ba1 S4 Ba2 104.46(17) . . . . ?
S3 Ba1 S4 Ba2 1.37(7) . . . . ?
S2 Ba1 S4 Ba2 120.48(6) . . . . ?
O7 Ba2 S4 O12 138.7(3) . . . 2 ?
O21 Ba2 S4 O12 -104.1(8) . . . 2 ?
O10 Ba2 S4 O12 54.7(3) 2 . . 2 ?
O11 Ba2 S4 O12 -179.9(5) . . . 2 ?
O6 Ba2 S4 O12 -12.6(3) 2 . . 2 ?
O20 Ba2 S4 O12 90.5(6) . . . 2 ?
O5 Ba2 S4 O12 -62.6(3) . . . 2 ?
O14 Ba2 S4 O12 -141.1(4) . . . 2 ?
S2 Ba2 S4 O12 -37.5(3) 2 . . 2 ?
Ba1 Ba2 S4 O12 12.6(3) 2 . . 2 ?
Ba1 Ba2 S4 O12 138.4(3) . . . 2 ?
O7 Ba2 S4 O11 -41.4(5) . . . . ?
O21 Ba2 S4 O11 75.9(9) . . . . ?
O10 Ba2 S4 O11 -125.4(5) 2 . . . ?
O6 Ba2 S4 O11 167.3(5) 2 . . . ?
O20 Ba2 S4 O11 -89.6(7) . . . . ?
O5 Ba2 S4 O11 117.3(5) . . . . ?
O14 Ba2 S4 O11 38.9(5) . . . . ?
S2 Ba2 S4 O11 142.4(4) 2 . . . ?
Ba1 Ba2 S4 O11 -167.5(4) 2 . . . ?
Ba1 Ba2 S4 O11 -41.6(4) . . . . ?
O7 Ba2 S4 O10 33.7(4) . . . . ?
O21 Ba2 S4 O10 150.9(9) . . . . ?
O10 Ba2 S4 O10 -50.3(5) 2 . . . ?
O11 Ba2 S4 O10 75.1(6) . . . . ?
O6 Ba2 S4 O10 -117.6(4) 2 . . . ?
O20 Ba2 S4 O10 -14.6(7) . . . . ?
O5 Ba2 S4 O10 -167.6(4) . . . . ?
O14 Ba2 S4 O10 113.9(5) . . . . ?
S2 Ba2 S4 O10 -142.5(4) 2 . . . ?
Ba1 Ba2 S4 O10 -92.4(4) 2 . . . ?
Ba1 Ba2 S4 O10 33.4(4) . . . . ?
O7 Ba2 S4 C32 -122.4(5) . . . . ?
O21 Ba2 S4 C32 -5.1(9) . . . . ?
O10 Ba2 S4 C32 153.7(5) 2 . . . ?
O11 Ba2 S4 C32 -80.9(6) . . . . ?
O6 Ba2 S4 C32 86.4(4) 2 . . . ?
O20 Ba2 S4 C32 -170.6(7) . . . . ?
O5 Ba2 S4 C32 36.3(4) . . . . ?
O14 Ba2 S4 C32 -42.1(5) . . . . ?
S2 Ba2 S4 C32 61.5(4) 2 . . . ?
Ba1 Ba2 S4 C32 111.5(4) 2 . . . ?
Ba1 Ba2 S4 C32 -122.6(4) . . . . ?
O7 Ba2 S4 Ba1 0.23(16) . . . . ?
O21 Ba2 S4 Ba1 117.5(8) . . . . ?
O10 Ba2 S4 Ba1 -83.73(16) 2 . . . ?
O11 Ba2 S4 Ba1 41.6(4) . . . . ?
O6 Ba2 S4 Ba1 -151.03(16) 2 . . . ?
O20 Ba2 S4 Ba1 -48.0(5) . . . . ?
O5 Ba2 S4 Ba1 158.92(16) . . . . ?
O14 Ba2 S4 Ba1 80.5(2) . . . . ?
S2 Ba2 S4 Ba1 -175.95(7) 2 . . . ?
Ba1 Ba2 S4 Ba1 -125.87(6) 2 . . . ?
O2 O1 O1B S1 -175(4) . . . 1_655 ?
O28 O1 O1B S1 88(6) 1_565 . . 1_655 ?
O27 O1 O1B S1 41(3) 1_565 . . 1_655 ?
S1 O1 O1B O2 175(4) 1_655 . . . ?
O28 O1 O1B O2 -97(7) 1_565 . . . ?
O27 O1 O1B O2 -144(5) 1_565 . . . ?
S1 O1 O1B O1C 6(2) 1_655 . . . ?
O2 O1 O1B O1C -169(4) . . . . ?
O28 O1 O1B O1C 94(6) 1_565 . . . ?
O27 O1 O1B O1C 47(4) 1_565 . . . ?
O1 O1B O1C O3 -26(5) . . . . ?
S1 O1B O1C O3 -20(4) 1_655 . . . ?
O2 O1B O1C O3 -57(14) . . . . ?
O1 O1B O1C S1 -6(2) . . . 1_655 ?
O2 O1B O1C S1 -36(12) . . . 1_655 ?
S1 O1 O2 O1B -11(8) 1_655 . . . ?
O28 O1 O2 O1B 145(3) 1_565 . . . ?
O27 O1 O2 O1B 129(6) 1_565 . . . ?
O1B O1 O2 C37B -3(13) . . . 2_556 ?
S1 O1 O2 C37B -14(20) 1_655 . . 2_556 ?
O28 O1 O2 C37B 142(13) 1_565 . . 2_556 ?
O27 O1 O2 C37B 127(12) 1_565 . . 2_556 ?
O1B O1 O2 O31 -140(6) . . . 2_556 ?
S1 O1 O2 O31 -150(5) 1_655 . . 2_556 ?
O28 O1 O2 O31 5(6) 1_565 . . 2_556 ?
O27 O1 O2 O31 -10(10) 1_565 . . 2_556 ?
S1 O1B O2 O1 5(3) 1_655 . . . ?
O1C O1B O2 O1 36(13) . . . . ?
O1 O1B O2 C37B 179(6) . . . 2_556 ?
S1 O1B O2 C37B -177(3) 1_655 . . 2_556 ?
O1C O1B O2 C37B -145(11) . . . 2_556 ?
O1 O1B O2 O31 81(10) . . . 2_556 ?
S1 O1B O2 O31 86(10) 1_655 . . 2_556 ?
O1C O1B O2 O31 117(12) . . . 2_556 ?
O1B O1C O3 S1 17(3) . . . 1_655 ?
O5 S2 O4 Ba1 -114.1(4) 2 . . . ?
O6 S2 O4 Ba1 11.7(5) . . . . ?
C20 S2 O4 Ba1 126.9(4) 2_565 . . . ?
Ba2 S2 O4 Ba1 -47.9(5) 2 . . . ?
O12 Ba1 O4 S2 78.0(4) . . . . ?
O22 Ba1 O4 S2 -146.7(5) . . . . ?
O16 Ba1 O4 S2 -107.8(4) . . . . ?
O6 Ba1 O4 S2 -7.9(3) . . . . ?
O23 Ba1 O4 S2 -43.1(5) . . . . ?
O8 Ba1 O4 S2 173.6(4) . . . . ?
O7 Ba1 O4 S2 132.5(4) . . . . ?
O11 Ba1 O4 S2 64.6(5) . . . . ?
O10 Ba1 O4 S2 24.5(4) . . . . ?
S3 Ba1 O4 S2 152.6(4) . . . . ?
O7 Ba2 O5 S2 135.1(4) . . . 2 ?
O21 Ba2 O5 S2 -102.7(6) . . . 2 ?
O10 Ba2 O5 S2 36.4(4) 2 . . 2 ?
O11 Ba2 O5 S2 114.2(4) . . . 2 ?
O6 Ba2 O5 S2 0.0(3) 2 . . 2 ?
O20 Ba2 O5 S2 -43.8(8) . . . 2 ?
O14 Ba2 O5 S2 178.5(4) . . . 2 ?
S4 Ba2 O5 S2 96.0(4) . . . 2 ?
Ba1 Ba2 O5 S2 34.0(3) 2 . . 2 ?
Ba1 Ba2 O5 S2 113.3(3) . . . 2 ?
O4 S2 O6 Ba1 -13.4(5) . . . . ?
O5 S2 O6 Ba1 116.5(4) 2 . . . ?
C20 S2 O6 Ba1 -129.7(4) 2_565 . . . ?
Ba2 S2 O6 Ba1 116.4(4) 2 . . . ?
O4 S2 O6 Ba2 -129.9(4) . . . 2 ?
O5 S2 O6 Ba2 0.1(5) 2 . . 2 ?
C20 S2 O6 Ba2 113.8(4) 2_565 . . 2 ?
Ba1 S2 O6 Ba2 -116.4(4) . . . 2 ?
O12 Ba1 O6 S2 -66.6(4) . . . . ?
O22 Ba1 O6 S2 152.3(5) . . . . ?
O16 Ba1 O6 S2 79.9(4) . . . . ?
O23 Ba1 O6 S2 154.1(5) . . . . ?
O8 Ba1 O6 S2 9.4(5) . . . . ?
O7 Ba1 O6 S2 -57.6(5) . . . . ?
O11 Ba1 O6 S2 -128.2(4) . . . . ?
O10 Ba1 O6 S2 -136.3(4) . . . . ?
O4 Ba1 O6 S2 7.7(3) . . . . ?
S3 Ba1 O6 S2 -21.4(5) . . . . ?
O12 Ba1 O6 Ba2 41.9(3) . . . 2 ?
O22 Ba1 O6 Ba2 -99.2(5) . . . 2 ?
O16 Ba1 O6 Ba2 -171.6(3) . . . 2 ?
O23 Ba1 O6 Ba2 -97.4(4) . . . 2 ?
O8 Ba1 O6 Ba2 117.9(3) . . . 2 ?
O7 Ba1 O6 Ba2 50.9(4) . . . 2 ?
O11 Ba1 O6 Ba2 -19.7(3) . . . 2 ?
O10 Ba1 O6 Ba2 -27.8(2) . . . 2 ?
O4 Ba1 O6 Ba2 116.2(4) . . . 2 ?
S3 Ba1 O6 Ba2 87.1(3) . . . 2 ?
S2 Ba1 O6 Ba2 108.5(5) . . . 2 ?
O9 S3 O7 Ba2 49.1(9) . . . . ?
O8 S3 O7 Ba2 177.2(7) . . . . ?
C26 S3 O7 Ba2 -68.7(8) 2_556 . . . ?
Ba1 S3 O7 Ba2 173.9(9) . . . . ?
O9 S3 O7 Ba1 -124.8(5) . . . . ?
O8 S3 O7 Ba1 3.3(5) . . . . ?
C26 S3 O7 Ba1 117.4(4) 2_556 . . . ?
O21 Ba2 O7 S3 33.6(10) . . . . ?
O10 Ba2 O7 S3 -104.1(8) 2 . . . ?
O11 Ba2 O7 S3 171.9(8) . . . . ?
O6 Ba2 O7 S3 -112.6(7) 2 . . . ?
O20 Ba2 O7 S3 -31.2(8) . . . . ?
O5 Ba2 O7 S3 149.5(6) . . . . ?
O14 Ba2 O7 S3 106.7(8) . . . . ?
S2 Ba2 O7 S3 -164.5(4) 2 . . . ?
S4 Ba2 O7 S3 -173.6(8) . . . . ?
Ba1 Ba2 O7 S3 -125.1(7) 2 . . . ?
Ba1 Ba2 O7 S3 -173.3(10) . . . . ?
O21 Ba2 O7 Ba1 -153.1(6) . . . . ?
O10 Ba2 O7 Ba1 69.2(3) 2 . . . ?
O11 Ba2 O7 Ba1 -14.8(2) . . . . ?
O6 Ba2 O7 Ba1 60.7(5) 2 . . . ?
O20 Ba2 O7 Ba1 142.1(5) . . . . ?
O5 Ba2 O7 Ba1 -37.2(5) . . . . ?
O14 Ba2 O7 Ba1 -79.9(3) . . . . ?
S2 Ba2 O7 Ba1 8.8(6) 2 . . . ?
S4 Ba2 O7 Ba1 -0.3(2) . . . . ?
Ba1 Ba2 O7 Ba1 48.2(3) 2 . . . ?
O12 Ba1 O7 S3 110.3(4) . . . . ?
O22 Ba1 O7 S3 -95.0(4) . . . . ?
O16 Ba1 O7 S3 -26.1(5) . . . . ?
O6 Ba1 O7 S3 101.0(4) . . . . ?
O23 Ba1 O7 S3 -130.0(5) . . . . ?
O8 Ba1 O7 S3 -2.2(3) . . . . ?
O11 Ba1 O7 S3 -169.5(5) . . . . ?
O10 Ba1 O7 S3 164.3(3) . . . . ?
O4 Ba1 O7 S3 56.2(4) . . . . ?
S2 Ba1 O7 S3 76.7(4) . . . . ?
O12 Ba1 O7 Ba2 -65.7(3) . . . . ?
O22 Ba1 O7 Ba2 89.0(3) . . . . ?
O16 Ba1 O7 Ba2 157.9(3) . . . . ?
O6 Ba1 O7 Ba2 -75.0(4) . . . . ?
O23 Ba1 O7 Ba2 54.0(5) . . . . ?
O8 Ba1 O7 Ba2 -178.2(4) . . . . ?
O11 Ba1 O7 Ba2 14.5(2) . . . . ?
O10 Ba1 O7 Ba2 -11.7(3) . . . . ?
O4 Ba1 O7 Ba2 -119.8(3) . . . . ?
S3 Ba1 O7 Ba2 -176.0(6) . . . . ?
S2 Ba1 O7 Ba2 -99.2(3) . . . . ?
O9 S3 O8 Ba1 127.1(4) . . . . ?
O7 S3 O8 Ba1 -3.4(5) . . . . ?
C26 S3 O8 Ba1 -114.6(4) 2_556 . . . ?
O12 Ba1 O8 S3 -56.0(4) . . . . ?
O22 Ba1 O8 S3 75.9(4) . . . . ?
O16 Ba1 O8 S3 161.5(5) . . . . ?
O6 Ba1 O8 S3 -122.9(4) . . . . ?
O23 Ba1 O8 S3 123.8(5) . . . . ?
O7 Ba1 O8 S3 2.1(3) . . . . ?
O11 Ba1 O8 S3 14.2(5) . . . . ?
O10 Ba1 O8 S3 -24.7(7) . . . . ?
O4 Ba1 O8 S3 -121.6(4) . . . . ?
S2 Ba1 O8 S3 -118.9(4) . . . . ?
O12 S4 O10 Ba2 -1.5(7) 2 . . 2 ?
O11 S4 O10 Ba2 124.9(5) . . . 2 ?
C32 S4 O10 Ba2 -119.4(6) . . . 2 ?
Ba1 S4 O10 Ba2 122.4(5) . . . 2 ?
Ba2 S4 O10 Ba2 82.3(6) . . . 2 ?
O12 S4 O10 Ba1 -123.9(4) 2 . . . ?
O11 S4 O10 Ba1 2.6(4) . . . . ?
C32 S4 O10 Ba1 118.2(4) . . . . ?
Ba2 S4 O10 Ba1 -40.1(4) . . . . ?
O12 Ba1 O10 S4 86.5(3) . . . . ?
O22 Ba1 O10 S4 -42.8(4) . . . . ?
O16 Ba1 O10 S4 -137.2(4) . . . . ?
O6 Ba1 O10 S4 168.0(4) . . . . ?
O23 Ba1 O10 S4 -108.5(5) . . . . ?
O8 Ba1 O10 S4 51.2(6) . . . . ?
O7 Ba1 O10 S4 30.6(4) . . . . ?
O11 Ba1 O10 S4 -1.6(3) . . . . ?
O4 Ba1 O10 S4 141.3(3) . . . . ?
S3 Ba1 O10 S4 38.6(4) . . . . ?
S2 Ba1 O10 S4 151.1(3) . . . . ?
O12 Ba1 O10 Ba2 -54.0(2) . . . 2 ?
O22 Ba1 O10 Ba2 176.7(3) . . . 2 ?
O16 Ba1 O10 Ba2 82.4(4) . . . 2 ?
O6 Ba1 O10 Ba2 27.5(2) . . . 2 ?
O23 Ba1 O10 Ba2 111.1(4) . . . 2 ?
O8 Ba1 O10 Ba2 -89.3(4) . . . 2 ?
O7 Ba1 O10 Ba2 -109.9(2) . . . 2 ?
O11 Ba1 O10 Ba2 -142.1(3) . . . 2 ?
O4 Ba1 O10 Ba2 0.9(3) . . . 2 ?
S3 Ba1 O10 Ba2 -101.9(2) . . . 2 ?
S2 Ba1 O10 Ba2 10.67(17) . . . 2 ?
O12 S4 O11 Ba2 0.1(5) 2 . . . ?
O10 S4 O11 Ba2 -127.2(4) . . . . ?
C32 S4 O11 Ba2 116.5(5) . . . . ?
Ba1 S4 O11 Ba2 -124.5(4) . . . . ?
O12 S4 O11 Ba1 124.6(4) 2 . . . ?
O10 S4 O11 Ba1 -2.7(4) . . . . ?
C32 S4 O11 Ba1 -119.0(4) . . . . ?
Ba2 S4 O11 Ba1 124.5(4) . . . . ?
O7 Ba2 O11 S4 134.6(5) . . . . ?
O21 Ba2 O11 S4 -131.5(6) . . . . ?
O10 Ba2 O11 S4 50.3(4) 2 . . . ?
O6 Ba2 O11 S4 -12.8(5) 2 . . . ?
O20 Ba2 O11 S4 107.4(6) . . . . ?
O5 Ba2 O11 S4 -58.1(4) . . . . ?
O14 Ba2 O11 S4 -136.4(5) . . . . ?
S2 Ba2 O11 S4 -36.0(4) 2 . . . ?
Ba1 Ba2 O11 S4 10.8(4) 2 . . . ?
Ba1 Ba2 O11 S4 120.5(5) . . . . ?
O7 Ba2 O11 Ba1 14.1(2) . . . . ?
O21 Ba2 O11 Ba1 107.9(6) . . . . ?
O10 Ba2 O11 Ba1 -70.3(2) 2 . . . ?
O6 Ba2 O11 Ba1 -133.4(2) 2 . . . ?
O20 Ba2 O11 Ba1 -13.2(6) . . . . ?
O5 Ba2 O11 Ba1 -178.7(3) . . . . ?
O14 Ba2 O11 Ba1 103.1(3) . . . . ?
S2 Ba2 O11 Ba1 -156.6(2) 2 . . . ?
S4 Ba2 O11 Ba1 -120.5(5) . . . . ?
Ba1 Ba2 O11 Ba1 -109.8(2) 2 . . . ?
O12 Ba1 O11 S4 -69.7(4) . . . . ?
O22 Ba1 O11 S4 138.1(4) . . . . ?
O16 Ba1 O11 S4 109.3(5) . . . . ?
O6 Ba1 O11 S4 -8.1(4) . . . . ?
O23 Ba1 O11 S4 61.9(4) . . . . ?
O8 Ba1 O11 S4 -152.8(3) . . . . ?
O7 Ba1 O11 S4 -142.6(4) . . . . ?
O10 Ba1 O11 S4 1.7(3) . . . . ?
O4 Ba1 O11 S4 -56.8(5) . . . . ?
S3 Ba1 O11 S4 -146.9(3) . . . . ?
S2 Ba1 O11 S4 -31.0(4) . . . . ?
O12 Ba1 O11 Ba2 59.2(2) . . . . ?
O22 Ba1 O11 Ba2 -93.0(3) . . . . ?
O16 Ba1 O11 Ba2 -121.9(5) . . . . ?
O6 Ba1 O11 Ba2 120.7(3) . . . . ?
O23 Ba1 O11 Ba2 -169.2(4) . . . . ?
O8 Ba1 O11 Ba2 -24.0(3) . . . . ?
O7 Ba1 O11 Ba2 -13.7(2) . . . . ?
O10 Ba1 O11 Ba2 130.5(3) . . . . ?
O4 Ba1 O11 Ba2 72.0(3) . . . . ?
S3 Ba1 O11 Ba2 -18.0(2) . . . . ?
S2 Ba1 O11 Ba2 97.9(2) . . . . ?
O22 Ba1 O12 S4 27.4(15) . . . 2 ?
O16 Ba1 O12 S4 173.1(13) . . . 2 ?
O6 Ba1 O12 S4 -126.7(14) . . . 2 ?
O23 Ba1 O12 S4 -75.6(15) . . . 2 ?
O8 Ba1 O12 S4 104.3(14) . . . 2 ?
O7 Ba1 O12 S4 59.9(14) . . . 2 ?
O11 Ba1 O12 S4 -7.8(14) . . . 2 ?
O10 Ba1 O12 S4 -58.7(14) . . . 2 ?
O4 Ba1 O12 S4 -178.1(15) . . . 2 ?
S3 Ba1 O12 S4 83.4(14) . . . 2 ?
S2 Ba1 O12 S4 -151.9(15) . . . 2 ?
O7 Ba2 O14 C38 141.3(13) . . . . ?
O21 Ba2 O14 C38 -105.2(13) . . . . ?
O10 Ba2 O14 C38 82.8(13) 2 . . . ?
O11 Ba2 O14 C38 71.7(12) . . . . ?
O6 Ba2 O14 C38 -13.8(13) 2 . . . ?
O20 Ba2 O14 C38 -169.1(12) . . . . ?
O5 Ba2 O14 C38 -15.1(12) . . . . ?
S2 Ba2 O14 C38 -14.5(13) 2 . . . ?
S4 Ba2 O14 C38 57.5(12) . . . . ?
Ba1 Ba2 O14 C38 28.7(13) 2 . . . ?
Ba1 Ba2 O14 C38 107.2(13) . . . . ?
O7 Ba2 O14 C35 -75.2(15) . . . . ?
O21 Ba2 O14 C35 38.3(15) . . . . ?
O10 Ba2 O14 C35 -133.7(14) 2 . . . ?
O11 Ba2 O14 C35 -144.8(15) . . . . ?
O6 Ba2 O14 C35 129.7(14) 2 . . . ?
O20 Ba2 O14 C35 -25.6(16) . . . . ?
O5 Ba2 O14 C35 128.4(15) . . . . ?
S2 Ba2 O14 C35 129.0(15) 2 . . . ?
S4 Ba2 O14 C35 -158.9(15) . . . . ?
Ba1 Ba2 O14 C35 172.2(14) 2 . . . ?
Ba1 Ba2 O14 C35 -109.3(15) . . . . ?
O12 Ba1 O16 C42 -42.7(13) . . . . ?
O22 Ba1 O16 C42 112.0(12) . . . . ?
O6 Ba1 O16 C42 -98.2(11) . . . . ?
O23 Ba1 O16 C42 -171.6(12) . . . . ?
O8 Ba1 O16 C42 30.9(11) . . . . ?
O7 Ba1 O16 C42 49.3(12) . . . . ?
O11 Ba1 O16 C42 138.8(10) . . . . ?
O10 Ba1 O16 C42 -144.8(10) . . . . ?
O4 Ba1 O16 C42 -51.0(11) . . . . ?
S3 Ba1 O16 C42 38.7(11) . . . . ?
S2 Ba1 O16 C42 -73.9(11) . . . . ?
O12 Ba1 O16 C39 165.0(12) . . . . ?
O22 Ba1 O16 C39 -40.3(13) . . . . ?
O6 Ba1 O16 C39 109.5(13) . . . . ?
O23 Ba1 O16 C39 36.1(13) . . . . ?
O8 Ba1 O16 C39 -121.5(13) . . . . ?
O7 Ba1 O16 C39 -103.0(13) . . . . ?
O11 Ba1 O16 C39 -13.5(15) . . . . ?
O10 Ba1 O16 C39 62.9(13) . . . . ?
O4 Ba1 O16 C39 156.6(13) . . . . ?
S3 Ba1 O16 C39 -113.7(12) . . . . ?
S2 Ba1 O16 C39 133.8(13) . . . . ?
C47B O19A O19B C47A -1(3) . . . . ?
C48 O19A O19B C47A -123(3) . . . . ?
C48 O19A O19B C47B -121.8(16) . . . . ?
C47A O19A O19B C47B 1(3) . . . . ?
C47B O19A O19B C48 121.8(16) . . . . ?
C47A O19A O19B C48 123(3) . . . . ?
C9 C1 C2 C3 58.4(10) . . . . ?
C8 C1 C2 C3 -60.2(10) . . . . ?
C11 C1 C2 C3 -179.5(7) . . . . ?
C1 C2 C3 C4 -57.5(10) . . . . ?
C1 C2 C3 C17 178.0(8) . . . . ?
C1 C2 C3 C10 61.2(9) . . . . ?
C17 C3 C4 C5 -178.0(7) . . . . ?
C2 C3 C4 C5 57.1(9) . . . . ?
C10 C3 C4 C5 -60.4(10) . . . . ?
C3 C4 C5 C23 -178.5(7) . . . . ?
C3 C4 C5 C9 -58.3(9) . . . . ?
C3 C4 C5 C6 59.2(9) . . . . ?
C23 C5 C6 C7 178.5(8) . . . . ?
C4 C5 C6 C7 -58.1(10) . . . . ?
C9 C5 C6 C7 59.6(10) . . . . ?
C5 C6 C7 C29 176.2(8) . . . . ?
C5 C6 C7 C10 57.9(10) . . . . ?
C5 C6 C7 C8 -59.0(10) . . . . ?
C2 C1 C8 C7 58.8(10) . . . . ?
C9 C1 C8 C7 -58.9(10) . . . . ?
C11 C1 C8 C7 176.5(7) . . . . ?
C29 C7 C8 C1 -178.0(8) . . . . ?
C6 C7 C8 C1 58.7(10) . . . . ?
C10 C7 C8 C1 -59.6(10) . . . . ?
C2 C1 C9 C5 -58.9(9) . . . . ?
C8 C1 C9 C5 58.0(9) . . . . ?
C11 C1 C9 C5 -178.3(7) . . . . ?
C23 C5 C9 C1 -178.0(7) . . . . ?
C4 C5 C9 C1 59.1(9) . . . . ?
C6 C5 C9 C1 -57.5(9) . . . . ?
C29 C7 C10 C3 -177.7(7) . . . . ?
C6 C7 C10 C3 -56.8(10) . . . . ?
C8 C7 C10 C3 59.7(10) . . . . ?
C4 C3 C10 C7 58.0(10) . . . . ?
C17 C3 C10 C7 178.9(7) . . . . ?
C2 C3 C10 C7 -60.6(9) . . . . ?
C2 C1 C11 C12 60.8(10) . . . . ?
C9 C1 C11 C12 -179.5(7) . . . . ?
C8 C1 C11 C12 -56.3(10) . . . . ?
C2 C1 C11 C16 -119.6(8) . . . . ?
C9 C1 C11 C16 0.1(11) . . . . ?
C8 C1 C11 C16 123.2(8) . . . . ?
C16 C11 C12 C13 0.0 . . . . ?
C1 C11 C12 C13 179.6(9) . . . . ?
C11 C12 C13 C14 0.0 . . . . ?
C12 C13 C14 C15 0.0 . . . . ?
C12 C13 C14 S1 -164.4(12) . . . . ?
O1 S1 C14 C13 -170.2(13) 1_455 . . . ?
O32 S1 C14 C13 -74.3(18) 1_465 . . . ?
O27 S1 C14 C13 -104.4(16) 1_465 . . . ?
O1B S1 C14 C13 145.0(17) 1_455 . . . ?
O1C S1 C14 C13 71.1(16) 1_455 . . . ?
O3 S1 C14 C13 29.9(18) 1_455 . . . ?
O29 S1 C14 C13 -50.7(16) 1_465 . . . ?
O34 S1 C14 C13 -85.3(13) 1_465 . . . ?
O33 S1 C14 C13 -99.5(9) 1_465 . . . ?
O28 S1 C14 C13 -127.1(14) 1_465 . . . ?
O1 S1 C14 C15 26.4(14) 1_455 . . . ?
O32 S1 C14 C15 122.4(18) 1_465 . . . ?
O27 S1 C14 C15 92.3(16) 1_465 . . . ?
O1B S1 C14 C15 -18(2) 1_455 . . . ?
O1C S1 C14 C15 -92.2(16) 1_455 . . . ?
O3 S1 C14 C15 -133.4(17) 1_455 . . . ?
O29 S1 C14 C15 145.9(15) 1_465 . . . ?
O34 S1 C14 C15 111.4(14) 1_465 . . . ?
O33 S1 C14 C15 97.1(11) 1_465 . . . ?
O28 S1 C14 C15 69.6(15) 1_465 . . . ?
C13 C14 C15 C16 0.0 . . . . ?
S1 C14 C15 C16 162.1(13) . . . . ?
C14 C15 C16 C11 0.0 . . . . ?
C12 C11 C16 C15 0.0 . . . . ?
C1 C11 C16 C15 -179.6(10) . . . . ?
C4 C3 C17 C18 -128.9(10) . . . . ?
C2 C3 C17 C18 -5.7(13) . . . . ?
C10 C3 C17 C18 111.7(10) . . . . ?
C4 C3 C17 C22 51.9(11) . . . . ?
C2 C3 C17 C22 175.0(9) . . . . ?
C10 C3 C17 C22 -67.6(11) . . . . ?
C22 C17 C18 C19 4.9(15) . . . . ?
C3 C17 C18 C19 -174.4(9) . . . . ?
C17 C18 C19 C20 -2.0(16) . . . . ?
C18 C19 C20 C21 -0.4(15) . . . . ?
C18 C19 C20 S2 174.8(8) . . . 2_565 ?
C19 C20 C21 C22 -0.3(16) . . . . ?
S2 C20 C21 C22 -175.9(9) 2_565 . . . ?
C20 C21 C22 C17 3.5(17) . . . . ?
C18 C17 C22 C21 -5.8(16) . . . . ?
C3 C17 C22 C21 173.6(10) . . . . ?
C4 C5 C23 C28 -3.6(12) . . . . ?
C9 C5 C23 C28 -124.2(9) . . . . ?
C6 C5 C23 C28 116.6(9) . . . . ?
C4 C5 C23 C24 176.4(8) . . . . ?
C9 C5 C23 C24 55.8(11) . . . . ?
C6 C5 C23 C24 -63.3(11) . . . . ?
C28 C23 C24 C25 -0.6(15) . . . . ?
C5 C23 C24 C25 179.4(9) . . . . ?
C23 C24 C25 C26 2.5(16) . . . . ?
C24 C25 C26 C27 -2.2(16) . . . . ?
C24 C25 C26 S3 -176.8(8) . . . 2_556 ?
C25 C26 C27 C28 0.1(14) . . . . ?
S3 C26 C27 C28 174.8(7) 2_556 . . . ?
C24 C23 C28 C27 -1.6(14) . . . . ?
C5 C23 C28 C27 178.4(9) . . . . ?
C26 C27 C28 C23 1.9(14) . . . . ?
C6 C7 C29 C34 -56.4(12) . . . . ?
C10 C7 C29 C34 63.7(11) . . . . ?
C8 C7 C29 C34 -177.5(9) . . . . ?
C6 C7 C29 C30 127.3(10) . . . . ?
C10 C7 C29 C30 -112.6(10) . . . . ?
C8 C7 C29 C30 6.2(13) . . . . ?
C34 C29 C30 C31 -0.4(15) . . . . ?
C7 C29 C30 C31 175.9(10) . . . . ?
C29 C30 C31 C32 0.2(16) . . . . ?
C30 C31 C32 C33 0.0(16) . . . . ?
C30 C31 C32 S4 -175.9(8) . . . . ?
O12 S4 C32 C31 -19.3(10) 2 . . . ?
O11 S4 C32 C31 -139.0(9) . . . . ?
O10 S4 C32 C31 102.8(9) . . . . ?
Ba1 S4 C32 C31 165.1(7) . . . . ?
Ba2 S4 C32 C31 -96.4(9) . . . . ?
O12 S4 C32 C33 164.7(8) 2 . . . ?
O11 S4 C32 C33 44.9(9) . . . . ?
O10 S4 C32 C33 -73.2(9) . . . . ?
Ba1 S4 C32 C33 -11.0(10) . . . . ?
Ba2 S4 C32 C33 87.6(9) . . . . ?
C31 C32 C33 C34 0.1(16) . . . . ?
S4 C32 C33 C34 176.2(9) . . . . ?
C30 C29 C34 C33 0.5(16) . . . . ?
C7 C29 C34 C33 -176.0(10) . . . . ?
C32 C33 C34 C29 -0.4(17) . . . . ?
C38 O14 C35 C36A -48(2) . . . . ?
Ba2 O14 C35 C36A 168.1(15) . . . . ?
C38 O14 C35 C36B 39(4) . . . . ?
Ba2 O14 C35 C36B -104(3) . . . . ?
C38 O14 C35 C37B 76(2) . . . . ?
Ba2 O14 C35 C37B -68(2) . . . . ?
O14 C35 C36A C36B 127(3) . . . . ?
C37B C35 C36A C36B 7(3) . . . . ?
O14 C35 C36B C36A -107(3) . . . . ?
C37B C35 C36B C36A -170(4) . . . . ?
O13A O13A C37A C38 161(2) 2_556 . . . ?
C36A C35 C37B O2 7(32) . . . 2_556 ?
O14 C35 C37B O2 -119(32) . . . 2_556 ?
C36B C35 C37B O2 17(30) . . . 2_556 ?
C36A C35 C37B O13B 54(3) . . . . ?
O14 C35 C37B O13B -71(3) . . . . ?
C36B C35 C37B O13B 64(4) . . . . ?
C35 O14 C38 C37A 50(3) . . . . ?
Ba2 O14 C38 C37A -158.3(16) . . . . ?
O13A C37A C38 O14 -59(3) . . . . ?
C42 O16 C39 C40 -54(2) . . . . ?
Ba1 O16 C39 C40 101.6(19) . . . . ?
O16 C39 C40 O15 58(3) . . . . ?
C41 O15 C40 C39 -57(3) . . . . ?
C40 O15 C41 C42 55(2) . . . . ?
C39 O16 C42 C41 55.0(19) . . . . ?
Ba1 O16 C42 C41 -100.5(15) . . . . ?
O15 C41 C42 O16 -56.4(19) . . . . ?
C46 O18 C43 C44 -61(2) . . . 2_456 ?
C45 O17 C44 C43 54(3) 2_456 . . 2_456 ?
C43 O18 C46 C45 62(2) . . . . ?
O17 C45 C46 O18 -62(2) 2_456 . . . ?
O19A O19B C47A C47B 2(4) . . . . ?
C48 O19B C47A C47B -65(5) . . . . ?
O19A O19B C47A C48 46(3) . . . 2_465 ?
C47B O19B C47A C48 44(3) . . . 2_465 ?
C48 O19B C47A C48 -21(5) . . . 2_465 ?
C47B O19B C47A O19A -2(4) . . . . ?
C48 O19B C47A O19A -66(3) . . . . ?
O19B O19A C47A C47B -178(6) . . . . ?
C48 O19A C47A C47B -124(4) . . . . ?
C47B O19A C47A O19B 178(6) . . . . ?
C48 O19A C47A O19B 53(3) . . . . ?
O19B O19A C47A C48 -135(3) . . . 2_465 ?
C47B O19A C47A C48 43(3) . . . 2_465 ?
C48 O19A C47A C48 -81.4(19) . . . 2_465 ?
O19B C47A C47B O19A -1(3) . . . . ?
C48 C47A C47B O19A -120(3) 2_465 . . . ?
O19B C47A C47B C48 118(2) . . . 2_465 ?
O19A C47A C47B C48 120(3) . . . 2_465 ?
C48 C47A C47B O19B -118(2) 2_465 . . . ?
O19A C47A C47B O19B 1(3) . . . . ?
O19B O19A C47B C47A 2(4) . . . . ?
C48 O19A C47B C47A 61(4) . . . . ?
O19B O19A C47B C48 -112(2) . . . 2_465 ?
C48 O19A C47B C48 -52(3) . . . 2_465 ?
C47A O19A C47B C48 -113(5) . . . 2_465 ?
C48 O19A C47B O19B 59.8(19) . . . . ?
C47A O19A C47B O19B -2(4) . . . . ?
O19A O19B C47B C47A -178(4) . . . . ?
C48 O19B C47B C47A 129(4) . . . . ?
C47A O19B C47B O19A 178(4) . . . . ?
C48 O19B C47B O19A -52.8(17) . . . . ?
O19A O19B C47B C48 92(3) . . . 2_465 ?
C47A O19B C47B C48 -90(4) . . . 2_465 ?
C48 O19B C47B C48 39(3) . . . 2_465 ?
O19B O19A C48 C47B 112(2) . . . 2_465 ?
C47B O19A C48 C47B 52(3) . . . 2_465 ?
C47A O19A C48 C47B 74(3) . . . 2_465 ?
C47B O19A C48 O19B -59(2) . . . . ?
C47A O19A C48 O19B -37(2) . . . . ?
O19B O19A C48 C47A 137(2) . . . 2_465 ?
C47B O19A C48 C47A 78(3) . . . 2_465 ?
C47A O19A C48 C47A 100(2) . . . 2_465 ?
O19A O19B C48 C47B -92(2) . . . 2_465 ?
C47A O19B C48 C47B -7(5) . . . 2_465 ?
C47B O19B C48 C47B -39(3) . . . 2_465 ?
C47A O19B C48 O19A 85(4) . . . . ?
C47B O19B C48 O19A 52.6(17) . . . . ?
O19A O19B C48 C47A -59(3) . . . 2_465 ?
C47A O19B C48 C47A 26(6) . . . 2_465 ?
C47B O19B C48 C47A -6(4) . . . 2_465 ?
C52 O25 C49 C50 12(5) . . . 1_545 ?
C51 O26 C50 C54 110(6) 1_565 . . . ?
C55 O26 C50 C54 24(7) 2 . . . ?
C54 O26 C50 C49 -10(16) . . . 1_565 ?
C51 O26 C50 C49 100(14) 1_565 . . 1_565 ?
C55 O26 C50 C49 14(20) 2 . . 1_565 ?
C54 O26 C50 C51 -110(6) . . . 1_565 ?
C55 O26 C50 C51 -85(8) 2 . . 1_565 ?
C54 O26 C50 C52 -89(6) . . . 1_565 ?
C51 O26 C50 C52 21(4) 1_565 . . 1_565 ?
C55 O26 C50 C52 -65(9) 2 . . 1_565 ?
O26 C51 C52 C53 -105(7) 1_545 . . . ?
C50 C51 C52 C53 -127(7) 1_545 . . . ?
O26 C51 C52 C50 23(5) 1_545 . . 1_545 ?
C53 C51 C52 C50 127(7) . . . 1_545 ?
O26 C51 C52 O25 31(12) 1_545 . . . ?
C50 C51 C52 O25 8(10) 1_545 . . . ?
C53 C51 C52 O25 136(14) . . . . ?
C49 O25 C52 C51 -20(11) . . . . ?
C49 O25 C52 C53 124(5) . . . . ?
C49 O25 C52 C50 -12(5) . . . 1_545 ?
C51 C52 C53 C55 40(10) . . . . ?
C50 C52 C53 C55 -51(9) 1_545 . . . ?
O25 C52 C53 C55 -115(5) . . . . ?
C50 C52 C53 C51 -91(10) 1_545 . . . ?
O25 C52 C53 C51 -155(9) . . . . ?
O26 C51 C53 C52 85(9) 1_545 . . . ?
C50 C51 C53 C52 51(8) 1_545 . . . ?
C52 C51 C53 C55 -144(9) . . . . ?
O26 C51 C53 C55 -59(6) 1_545 . . . ?
C50 C51 C53 C55 -93(5) 1_545 . . . ?
C50 O26 C54 C55 151(9) . . . 2 ?
C51 O26 C54 C55 65(9) 1_565 . . 2 ?
C51 O26 C54 C50 -85(7) 1_565 . . . ?
C55 O26 C54 C50 -151(9) 2 . . . ?
O26 C50 C54 C55 -36(11) . . . 2 ?
C49 C50 C54 C55 138(10) 1_565 . . 2 ?
C51 C50 C54 C55 20(11) 1_565 . . 2 ?
C52 C50 C54 C55 54(11) 1_565 . . 2 ?
C49 C50 C54 O26 174(10) 1_565 . . . ?
C51 C50 C54 O26 55(6) 1_565 . . . ?
C52 C50 C54 O26 90(8) 1_565 . . . ?
C52 C53 C55 C54 -98(11) . . . 2 ?
C51 C53 C55 C54 -82(11) . . . 2 ?
C52 C53 C55 O26 -161(13) . . . 2 ?
C51 C53 C55 O26 -144(14) . . . 2 ?
C52 C53 C55 C55 4(9) . . . 2_545 ?
C51 C53 C55 C55 21(7) . . . 2_545 ?
O34 O27 O28 O30 -15(13) . . . . ?
O32 O27 O28 O30 -145(16) . . . . ?
O33 O27 O28 O30 -9(10) . . . . ?
S1 O27 O28 O30 106(10) 1_645 . . . ?
O29 O27 O28 O30 -66(22) . . . . ?
O1 O27 O28 O30 109(11) 1_545 . . . ?
O34 O27 O28 O33 -6(4) . . . . ?
O32 O27 O28 O33 -137(19) . . . . ?
S1 O27 O28 O33 114(3) 1_645 . . . ?
O29 O27 O28 O33 -57(17) . . . . ?
O1 O27 O28 O33 118(2) 1_545 . . . ?
O30 O27 O28 O33 9(10) . . . . ?
O32 O27 O28 O34 -130(21) . . . . ?
O33 O27 O28 O34 6(4) . . . . ?
S1 O27 O28 O34 121(6) 1_645 . . . ?
O29 O27 O28 O34 -51(16) . . . . ?
O1 O27 O28 O34 124(4) 1_545 . . . ?
O30 O27 O28 O34 15(13) . . . . ?
O34 O27 O28 O1 -124(4) . . . 1_545 ?
O32 O27 O28 O1 106(19) . . . 1_545 ?
O33 O27 O28 O1 -118(2) . . . 1_545 ?
S1 O27 O28 O1 -4(3) 1_645 . . 1_545 ?
O29 O27 O28 O1 -175(17) . . . 1_545 ?
O30 O27 O28 O1 -109(11) . . . 1_545 ?
O34 O27 O28 O32 130(21) . . . . ?
O33 O27 O28 O32 137(19) . . . . ?
S1 O27 O28 O32 -109(20) 1_645 . . . ?
O29 O27 O28 O32 79(21) . . . . ?
O1 O27 O28 O32 -106(19) 1_545 . . . ?
O30 O27 O28 O32 145(16) . . . . ?
O34 O27 O28 S1 -121(6) . . . 1_645 ?
O32 O27 O28 S1 109(20) . . . 1_645 ?
O33 O27 O28 S1 -114(3) . . . 1_645 ?
O29 O27 O28 S1 -172(20) . . . 1_645 ?
O1 O27 O28 S1 4(3) 1_545 . . 1_645 ?
O30 O27 O28 S1 -106(10) . . . 1_645 ?
O34 O27 O29 O32 177(10) . . . . ?
O33 O27 O29 O32 179(9) . . . . ?
O28 O27 O29 O32 -125(19) . . . . ?
S1 O27 O29 O32 62(8) 1_645 . . . ?
O1 O27 O29 O32 60(8) 1_545 . . . ?
O30 O27 O29 O32 -164(10) . . . . ?
O32 O27 O29 O34 -177(10) . . . . ?
O33 O27 O29 O34 2(3) . . . . ?
O28 O27 O29 O34 58(17) . . . . ?
S1 O27 O29 O34 -115(3) 1_645 . . . ?
O1 O27 O29 O34 -117(4) 1_545 . . . ?
O30 O27 O29 O34 19(6) . . . . ?
O34 O27 O29 S1 115(3) . . . 1_645 ?
O32 O27 O29 S1 -62(8) . . . 1_645 ?
O33 O27 O29 S1 116(2) . . . 1_645 ?
O28 O27 O29 S1 172(18) . . . 1_645 ?
O1 O27 O29 S1 -2(2) 1_545 . . 1_645 ?
O30 O27 O29 S1 133(6) . . . 1_645 ?
O34 O27 O29 O33 -2(3) . . . . ?
O32 O27 O29 O33 -179(9) . . . . ?
O28 O27 O29 O33 56(17) . . . . ?
S1 O27 O29 O33 -116(2) 1_645 . . . ?
O1 O27 O29 O33 -119(3) 1_545 . . . ?
O30 O27 O29 O33 17(5) . . . . ?
O27 O28 O30 O33 6(8) . . . . ?
O34 O28 O30 O33 -1(2) . . . . ?
O1 O28 O30 O33 101(5) 1_545 . . . ?
O32 O28 O30 O33 -1(8) . . . . ?
S1 O28 O30 O33 64(6) 1_645 . . . ?
O33 O28 O30 O27 -6(8) . . . . ?
O34 O28 O30 O27 -8(6) . . . . ?
O1 O28 O30 O27 94(11) 1_545 . . . ?
O32 O28 O30 O27 -7(3) . . . . ?
S1 O28 O30 O27 57(9) 1_645 . . . ?
O34 O27 O30 O28 166(12) . . . . ?
O32 O27 O30 O28 122(24) . . . . ?
O33 O27 O30 O28 170(12) . . . . ?
S1 O27 O30 O28 -86(11) 1_645 . . . ?
O29 O27 O30 O28 151(11) . . . . ?
O1 O27 O30 O28 -66(11) 1_545 . . . ?
O34 O27 O30 O33 -4(3) . . . . ?
O32 O27 O30 O33 -48(22) . . . . ?
O28 O27 O30 O33 -170(12) . . . . ?
S1 O27 O30 O33 104(3) 1_645 . . . ?
O29 O27 O30 O33 -19(6) . . . . ?
O1 O27 O30 O33 124(2) 1_545 . . . ?
O34 O29 O32 O27 2(7) . . . . ?
S1 O29 O32 O27 103(8) 1_645 . . . ?
O33 O29 O32 O27 1(6) . . . . ?
O27 O29 O32 O34 -2(7) . . . . ?
S1 O29 O32 O34 101(3) 1_645 . . . ?
O33 O29 O32 O34 -1(2) . . . . ?
O34 O29 O32 S1 -101(3) . . . 1_645 ?
O27 O29 O32 S1 -103(8) . . . 1_645 ?
O33 O29 O32 S1 -102(3) . . . 1_645 ?
O34 O29 O32 O33 1(2) . . . . ?
O27 O29 O32 O33 -1(6) . . . . ?
S1 O29 O32 O33 102(3) 1_645 . . . ?
O34 O29 O32 O28 14(6) . . . . ?
O27 O29 O32 O28 12(4) . . . . ?
S1 O29 O32 O28 115(8) 1_645 . . . ?
O33 O29 O32 O28 13(6) . . . . ?
O34 O27 O32 O29 -3(9) . . . . ?
O33 O27 O32 O29 -2(10) . . . . ?
O28 O27 O32 O29 132(18) . . . . ?
S1 O27 O32 O29 -112(8) 1_645 . . . ?
O1 O27 O32 O29 -128(7) 1_545 . . . ?
O30 O27 O32 O29 43(26) . . . . ?
O33 O27 O32 O34 1(3) . . . . ?
O28 O27 O32 O34 135(20) . . . . ?
S1 O27 O32 O34 -109(3) 1_645 . . . ?
O29 O27 O32 O34 3(9) . . . . ?
O1 O27 O32 O34 -126(4) 1_545 . . . ?
O30 O27 O32 O34 46(21) . . . . ?
O34 O27 O32 S1 109(3) . . . 1_645 ?
O33 O27 O32 S1 110(3) . . . 1_645 ?
O28 O27 O32 S1 -117(19) . . . 1_645 ?
O29 O27 O32 S1 112(8) . . . 1_645 ?
O1 O27 O32 S1 -17(3) 1_545 . . 1_645 ?
O30 O27 O32 S1 155(22) . . . 1_645 ?
O34 O27 O32 O33 -1(3) . . . . ?
O28 O27 O32 O33 133(20) . . . . ?
S1 O27 O32 O33 -110(3) 1_645 . . . ?
O29 O27 O32 O33 2(10) . . . . ?
O1 O27 O32 O33 -127(4) 1_545 . . . ?
O30 O27 O32 O33 45(21) . . . . ?
O34 O27 O32 O28 -135(20) . . . . ?
O33 O27 O32 O28 -133(20) . . . . ?
S1 O27 O32 O28 117(19) 1_645 . . . ?
O29 O27 O32 O28 -132(18) . . . . ?
O1 O27 O32 O28 100(20) 1_545 . . . ?
O30 O27 O32 O28 -89(26) . . . . ?
O30 O28 O32 O29 -17(15) . . . . ?
O27 O28 O32 O29 -58(20) . . . . ?
O33 O28 O32 O29 -18(8) . . . . ?
O34 O28 O32 O29 -16(7) . . . . ?
O1 O28 O32 O29 -130(8) 1_545 . . . ?
S1 O28 O32 O29 -120(8) 1_645 . . . ?
O30 O28 O32 O27 41(19) . . . . ?
O33 O28 O32 O27 40(18) . . . . ?
O34 O28 O32 O27 41(19) . . . . ?
O1 O28 O32 O27 -73(19) 1_545 . . . ?
S1 O28 O32 O27 -63(19) 1_645 . . . ?
O30 O28 O32 O34 -1(10) . . . . ?
O27 O28 O32 O34 -41(19) . . . . ?
O33 O28 O32 O34 -2(3) . . . . ?
O1 O28 O32 O34 -114(3) 1_545 . . . ?
S1 O28 O32 O34 -104(3) 1_645 . . . ?
O30 O28 O32 S1 103(10) . . . 1_645 ?
O27 O28 O32 S1 63(19) . . . 1_645 ?
O33 O28 O32 S1 103(2) . . . 1_645 ?
O34 O28 O32 S1 104(3) . . . 1_645 ?
O1 O28 O32 S1 -9.8(18) 1_545 . . 1_645 ?
O30 O28 O32 O33 1(9) . . . . ?
O27 O28 O32 O33 -40(18) . . . . ?
O34 O28 O32 O33 2(3) . . . . ?
O1 O28 O32 O33 -112(3) 1_545 . . . ?
S1 O28 O32 O33 -103(2) 1_645 . . . ?
O32 O27 O33 O34 -2(4) . . . . ?
O28 O27 O33 O34 -171(5) . . . . ?
S1 O27 O33 O34 71(5) 1_645 . . . ?
O29 O27 O33 O34 -2(4) . . . . ?
O1 O27 O33 O34 127(5) 1_545 . . . ?
O30 O27 O33 O34 -174(5) . . . . ?
O34 O27 O33 O28 171(5) . . . . ?
O32 O27 O33 O28 169(5) . . . . ?
S1 O27 O33 O28 -119(4) 1_645 . . . ?
O29 O27 O33 O28 169(4) . . . . ?
O1 O27 O33 O28 -63(4) 1_545 . . . ?
O30 O27 O33 O28 -3(4) . . . . ?
O34 O27 O33 O32 2(4) . . . . ?
O28 O27 O33 O32 -169(5) . . . . ?
S1 O27 O33 O32 72(4) 1_645 . . . ?
O29 O27 O33 O32 0(3) . . . . ?
O1 O27 O33 O32 128(5) 1_545 . . . ?
O30 O27 O33 O32 -172(4) . . . . ?
O34 O27 O33 O30 174(5) . . . . ?
O32 O27 O33 O30 172(4) . . . . ?
O28 O27 O33 O30 3(4) . . . . ?
S1 O27 O33 O30 -116(3) 1_645 . . . ?
O29 O27 O33 O30 171(2) . . . . ?
O1 O27 O33 O30 -60(3) 1_545 . . . ?
O34 O27 O33 O29 2(4) . . . . ?
O32 O27 O33 O29 0(3) . . . . ?
O28 O27 O33 O29 -169(4) . . . . ?
S1 O27 O33 O29 73(3) 1_645 . . . ?
O1 O27 O33 O29 129(3) 1_545 . . . ?
O30 O27 O33 O29 -171(2) . . . . ?
O34 O27 O33 S1 -71(5) . . . 1_645 ?
O32 O27 O33 S1 -72(4) . . . 1_645 ?
O28 O27 O33 S1 119(4) . . . 1_645 ?
O29 O27 O33 S1 -73(3) . . . 1_645 ?
O1 O27 O33 S1 56.2(19) 1_545 . . 1_645 ?
O30 O27 O33 S1 116(3) . . . 1_645 ?
O30 O28 O33 O34 -177(6) . . . . ?
O27 O28 O33 O34 8(5) . . . . ?
O1 O28 O33 O34 67(5) 1_545 . . . ?
O32 O28 O33 O34 2(4) . . . . ?
S1 O28 O33 O34 43(4) 1_645 . . . ?
O30 O28 O33 O27 175(6) . . . . ?
O34 O28 O33 O27 -8(5) . . . . ?
O1 O28 O33 O27 59(3) 1_545 . . . ?
O32 O28 O33 O27 -6(3) . . . . ?
S1 O28 O33 O27 35(2) 1_645 . . . ?
O30 O28 O33 O32 -180(5) . . . . ?
O27 O28 O33 O32 6(3) . . . . ?
O34 O28 O33 O32 -2(4) . . . . ?
O1 O28 O33 O32 64(3) 1_545 . . . ?
S1 O28 O33 O32 41.0(11) 1_645 . . . ?
O27 O28 O33 O30 -175(6) . . . . ?
O34 O28 O33 O30 177(6) . . . . ?
O1 O28 O33 O30 -116(6) 1_545 . . . ?
O32 O28 O33 O30 180(5) . . . . ?
S1 O28 O33 O30 -140(5) 1_645 . . . ?
O30 O28 O33 O29 -175(4) . . . . ?
O27 O28 O33 O29 10(3) . . . . ?
O34 O28 O33 O29 2(3) . . . . ?
O1 O28 O33 O29 69(3) 1_545 . . . ?
O32 O28 O33 O29 4.1(18) . . . . ?
S1 O28 O33 O29 45.1(17) 1_645 . . . ?
O30 O28 O33 S1 140(5) . . . 1_645 ?
O27 O28 O33 S1 -35(2) . . . 1_645 ?
O34 O28 O33 S1 -43(4) . . . 1_645 ?
O1 O28 O33 S1 23(2) 1_545 . . 1_645 ?
O32 O28 O33 S1 -41.0(11) . . . 1_645 ?
O29 O32 O33 O34 -4(8) . . . . ?
O27 O32 O33 O34 177(9) . . . . ?
S1 O32 O33 O34 107(8) 1_645 . . . ?
O28 O32 O33 O34 -175(8) . . . . ?
O29 O32 O33 O27 179(6) . . . . ?
O34 O32 O33 O27 -177(9) . . . . ?
S1 O32 O33 O27 -69(4) 1_645 . . . ?
O28 O32 O33 O27 9(4) . . . . ?
O29 O32 O33 O28 170(4) . . . . ?
O27 O32 O33 O28 -9(4) . . . . ?
O34 O32 O33 O28 175(8) . . . . ?
S1 O32 O33 O28 -78(3) 1_645 . . . ?
O29 O32 O33 O30 170(4) . . . . ?
O27 O32 O33 O30 -9(4) . . . . ?
O34 O32 O33 O30 174(8) . . . . ?
S1 O32 O33 O30 -79(3) 1_645 . . . ?
O28 O32 O33 O30 0(3) . . . . ?
O27 O32 O33 O29 -179(6) . . . . ?
O34 O32 O33 O29 4(8) . . . . ?
S1 O32 O33 O29 111(4) 1_645 . . . ?
O28 O32 O33 O29 -170(4) . . . . ?
O29 O32 O33 S1 -111(4) . . . 1_645 ?
O27 O32 O33 S1 69(4) . . . 1_645 ?
O34 O32 O33 S1 -107(8) . . . 1_645 ?
O28 O32 O33 S1 78(3) . . . 1_645 ?
O28 O30 O33 O34 4(9) . . . . ?
O27 O30 O33 O34 8(6) . . . . ?
O28 O30 O33 O27 -4(5) . . . . ?
O27 O30 O33 O28 4(5) . . . . ?
O28 O30 O33 O32 1(6) . . . . ?
O27 O30 O33 O32 5(2) . . . . ?
O28 O30 O33 O29 7(7) . . . . ?
O27 O30 O33 O29 11(3) . . . . ?
O28 O30 O33 S1 -41(5) . . . 1_645 ?
O27 O30 O33 S1 -36.4(16) . . . 1_645 ?
O32 O29 O33 O34 98(100) . . . . ?
O27 O29 O33 O34 98(100) . . . . ?
S1 O29 O33 O34 49(100) 1_645 . . . ?
O32 O29 O33 O27 -1(4) . . . . ?
O34 O29 O33 O27 -98(100) . . . . ?
S1 O29 O33 O27 -50(2) 1_645 . . . ?
O32 O29 O33 O28 -10(4) . . . . ?
O34 O29 O33 O28 -108(100) . . . . ?
O27 O29 O33 O28 -9(3) . . . . ?
S1 O29 O33 O28 -59(3) 1_645 . . . ?
O34 O29 O33 O32 -98(100) . . . . ?
O27 O29 O33 O32 1(4) . . . . ?
S1 O29 O33 O32 -49(3) 1_645 . . . ?
O32 O29 O33 O30 -14(6) . . . . ?
O34 O29 O33 O30 -112(100) . . . . ?
O27 O29 O33 O30 -14(4) . . . . ?
S1 O29 O33 O30 -63(4) 1_645 . . . ?
O32 O29 O33 S1 49(3) . . . 1_645 ?
O34 O29 O33 S1 -49(100) . . . 1_645 ?
O27 O29 O33 S1 50(2) . . . 1_645 ?
O28 O33 O34 O27 -8(4) . . . . ?
O32 O33 O34 O27 -2(6) . . . . ?
O30 O33 O34 O27 -10(7) . . . . ?
O29 O33 O34 O27 -80(100) . . . . ?
S1 O33 O34 O27 50(3) 1_645 . . . ?
O27 O33 O34 O32 2(6) . . . . ?
O28 O33 O34 O32 -6(9) . . . . ?
O30 O33 O34 O32 -8(12) . . . . ?
O29 O33 O34 O32 -78(100) . . . . ?
S1 O33 O34 O32 52(6) 1_645 . . . ?
O27 O33 O34 O29 80(100) . . . . ?
O28 O33 O34 O29 73(100) . . . . ?
O32 O33 O34 O29 78(100) . . . . ?
O30 O33 O34 O29 70(100) . . . . ?
S1 O33 O34 O29 130(100) 1_645 . . . ?
O27 O33 O34 O28 8(4) . . . . ?
O32 O33 O34 O28 6(9) . . . . ?
O30 O33 O34 O28 -3(5) . . . . ?
O29 O33 O34 O28 -73(100) . . . . ?
S1 O33 O34 O28 57(4) 1_645 . . . ?
O27 O33 O34 S1 -50(3) . . . 1_645 ?
O28 O33 O34 S1 -57(4) . . . 1_645 ?
O32 O33 O34 S1 -52(6) . . . 1_645 ?
O30 O33 O34 S1 -60(7) . . . 1_645 ?
O29 O33 O34 S1 -130(100) . . . 1_645 ?
O32 O27 O34 O33 178(4) . . . . ?
O28 O27 O34 O33 10(6) . . . . ?
S1 O27 O34 O33 -121(4) 1_645 . . . ?
O29 O27 O34 O33 177(5) . . . . ?
O1 O27 O34 O33 -74(6) 1_545 . . . ?
O30 O27 O34 O33 6(4) . . . . ?
O33 O27 O34 O32 -178(4) . . . . ?
O28 O27 O34 O32 -168(5) . . . . ?
S1 O27 O34 O32 61(3) 1_645 . . . ?
O29 O27 O34 O32 -1(3) . . . . ?
O1 O27 O34 O32 107(6) 1_545 . . . ?
O30 O27 O34 O32 -173(3) . . . . ?
O32 O27 O34 O29 1(3) . . . . ?
O33 O27 O34 O29 -177(5) . . . . ?
O28 O27 O34 O29 -167(4) . . . . ?
S1 O27 O34 O29 62(3) 1_645 . . . ?
O1 O27 O34 O29 108(5) 1_545 . . . ?
O30 O27 O34 O29 -172(2) . . . . ?
O32 O27 O34 O28 168(5) . . . . ?
O33 O27 O34 O28 -10(6) . . . . ?
S1 O27 O34 O28 -131(5) 1_645 . . . ?
O29 O27 O34 O28 167(4) . . . . ?
O1 O27 O34 O28 -84(7) 1_545 . . . ?
O30 O27 O34 O28 -5(4) . . . . ?
O32 O27 O34 S1 -61(3) . . . 1_645 ?
O33 O27 O34 S1 121(4) . . . 1_645 ?
O28 O27 O34 S1 131(5) . . . 1_645 ?
O29 O27 O34 S1 -62(3) . . . 1_645 ?
O1 O27 O34 S1 47(4) 1_545 . . 1_645 ?
O30 O27 O34 S1 127(3) . . . 1_645 ?
O29 O32 O34 O33 176(7) . . . . ?
O27 O32 O34 O33 -3(7) . . . . ?
S1 O32 O34 O33 -75(8) 1_645 . . . ?
O28 O32 O34 O33 4(7) . . . . ?
O29 O32 O34 O27 178(5) . . . . ?
S1 O32 O34 O27 -72(3) 1_645 . . . ?
O33 O32 O34 O27 3(7) . . . . ?
O28 O32 O34 O27 7(3) . . . . ?
O27 O32 O34 O29 -178(5) . . . . ?
S1 O32 O34 O29 109(4) 1_645 . . . ?
O33 O32 O34 O29 -176(7) . . . . ?
O28 O32 O34 O29 -172(4) . . . . ?
O29 O32 O34 O28 172(4) . . . . ?
O27 O32 O34 O28 -7(3) . . . . ?
S1 O32 O34 O28 -79(3) 1_645 . . . ?
O33 O32 O34 O28 -4(7) . . . . ?
O29 O32 O34 S1 -109(4) . . . 1_645 ?
O27 O32 O34 S1 72(3) . . . 1_645 ?
O33 O32 O34 S1 75(8) . . . 1_645 ?
O28 O32 O34 S1 79(3) . . . 1_645 ?
O32 O29 O34 O33 -81(100) . . . . ?
O27 O29 O34 O33 -80(100) . . . . ?
S1 O29 O34 O33 -131(100) 1_645 . . . ?
O32 O29 O34 O27 -1(4) . . . . ?
S1 O29 O34 O27 -51(3) 1_645 . . . ?
O33 O29 O34 O27 80(100) . . . . ?
O27 O29 O34 O32 1(4) . . . . ?
S1 O29 O34 O32 -49(3) 1_645 . . . ?
O33 O29 O34 O32 81(100) . . . . ?
O32 O29 O34 O28 -11(5) . . . . ?
O27 O29 O34 O28 -10(3) . . . . ?
S1 O29 O34 O28 -60(3) 1_645 . . . ?
O33 O29 O34 O28 71(100) . . . . ?
O32 O29 O34 S1 49(3) . . . 1_645 ?
O27 O29 O34 S1 51(3) . . . 1_645 ?
O33 O29 O34 S1 131(100) . . . 1_645 ?
O30 O28 O34 O33 3(6) . . . . ?
O27 O28 O34 O33 -167(8) . . . . ?
O1 O28 O34 O33 -115(5) 1_545 . . . ?
O32 O28 O34 O33 -176(5) . . . . ?
S1 O28 O34 O33 -128(4) 1_645 . . . ?
O30 O28 O34 O27 170(9) . . . . ?
O33 O28 O34 O27 167(8) . . . . ?
O1 O28 O34 O27 52(4) 1_545 . . . ?
O32 O28 O34 O27 -10(4) . . . . ?
S1 O28 O34 O27 39(4) 1_645 . . . ?
O30 O28 O34 O32 180(6) . . . . ?
O27 O28 O34 O32 10(4) . . . . ?
O33 O28 O34 O32 176(5) . . . . ?
O1 O28 O34 O32 62(3) 1_545 . . . ?
S1 O28 O34 O32 48.3(19) 1_645 . . . ?
O30 O28 O34 O29 -174(5) . . . . ?
O27 O28 O34 O29 16(5) . . . . ?
O33 O28 O34 O29 -177(6) . . . . ?
O1 O28 O34 O29 69(4) 1_545 . . . ?
O32 O28 O34 O29 7(3) . . . . ?
S1 O28 O34 O29 55(3) 1_645 . . . ?
O30 O28 O34 S1 131(6) . . . 1_645 ?
O27 O28 O34 S1 -39(4) . . . 1_645 ?
O33 O28 O34 S1 128(4) . . . 1_645 ?
O1 O28 O34 S1 14(2) 1_545 . . 1_645 ?
O32 O28 O34 S1 -48.3(19) . . . 1_645 ?
